data_7014752
loop_
_publ_author_name
'Noro, Shin-Ichiro'
'Ohba, Tomonori'
'Fukuhara, Katsuo'
'Takahashi, Yukiko'
'Akutagawa, Tomoyuki'
'Nakamura, Takayoshi'

_publ_section_title
;
 Diverse structures and adsorption properties of quasi-Werner-type
 copper(ii) complexes with flexible and polar axial bonds.
;
_journal_issue 10
_journal_name_full 'Dalton transactions (Cambridge, England : 2003)'
_journal_page_first 2268
_journal_page_last 2274
_journal_paper_doi 10.1039/c0dt01129k
_journal_volume 40
_journal_year 2011
_chemical_formula_moiety 'C72 H82 Cu2 F24 N8 O P4 '
_chemical_formula_sum 'C72 H82 Cu2 F24 N8 O P4'
_chemical_formula_weight 1782.44
_space_group_IT_number 1
_symmetry_cell_setting triclinic
_symmetry_Int_Tables_number 1
_symmetry_space_group_name_Hall 'P 1'
_symmetry_space_group_name_H-M 'P 1'
_audit_creation_date 2008-11-13
_audit_creation_method 'by CrystalStructure 3.8'
_cell_angle_alpha 75.6619(17)
_cell_angle_beta 83.2147(15)
_cell_angle_gamma 89.1992(14)
_cell_formula_units_Z 1
_cell_length_a 11.3833(6)
_cell_length_b 11.4650(5)
_cell_length_c 16.2264(8)
_cell_measurement_reflns_used 15253
_cell_measurement_temperature 173.1
_cell_measurement_theta_max 27.5
_cell_measurement_theta_min 3.2
_cell_volume 2037.11(17)
_computing_cell_refinement PROCESS-AUTO
_computing_data_collection PROCESS-AUTO
_computing_data_reduction CrystalStructure
_computing_publication_material 'CrystalStructure 3.8'
_computing_structure_refinement CRYSTALS
_computing_structure_solution SIR2004
_diffrn_ambient_temperature 173.1
_diffrn_detector_area_resol_mean 10.00
_diffrn_measured_fraction_theta_full 0.988
_diffrn_measured_fraction_theta_max 0.988
_diffrn_measurement_device_type 'Rigaku RAXIS-RAPID'
_diffrn_measurement_method \w
_diffrn_radiation_type 'Mo K\a'
_diffrn_radiation_wavelength 0.71075
_diffrn_reflns_av_R_equivalents 0.037
_diffrn_reflns_limit_h_max 14
_diffrn_reflns_limit_h_min -14
_diffrn_reflns_limit_k_max 14
_diffrn_reflns_limit_k_min -14
_diffrn_reflns_limit_l_max 21
_diffrn_reflns_limit_l_min -21
_diffrn_reflns_number 19610
_diffrn_reflns_theta_full 27.48
_diffrn_reflns_theta_max 27.48
_exptl_absorpt_coefficient_mu 0.702
_exptl_absorpt_correction_type none
_exptl_crystal_colour purple
_exptl_crystal_density_diffrn 1.453
_exptl_crystal_density_method 'not measured'
_exptl_crystal_description block
_exptl_crystal_F_000 912.00
_exptl_crystal_size_max 0.20
_exptl_crystal_size_mid 0.20
_exptl_crystal_size_min 0.12
_refine_diff_density_max 3.01
_refine_diff_density_min -2.66
_refine_ls_extinction_method none
_refine_ls_goodness_of_fit_ref 1.124
_refine_ls_hydrogen_treatment refall
_refine_ls_number_parameters 960
_refine_ls_number_reflns 10345
_refine_ls_R_factor_gt 0.0583
_refine_ls_shift/su_max 0.0000
_refine_ls_structure_factor_coef Fsqd
_refine_ls_weighting_details
;
Chebychev polynomial with 3 parameters (Carruthers & Watkin, 1979)
2862.6900 3973.9400 1189.4200
;
_refine_ls_weighting_scheme calc
_refine_ls_wR_factor_ref 0.1014
_reflns_number_gt 10270
_reflns_number_total 15173
_reflns_threshold_expression F^2^>2.0\s(F^2^)
_cod_data_source_file C0DT01129K.TXT
_cod_data_source_block '_081113test'
_cod_original_cell_volume 2037.10(17)
_cod_original_formula_sum 'C72 H82 Cu2 F24 N8 O P4 '
_cod_database_code 7014752

loop_
_symmetry_equiv_pos_site_id
_symmetry_equiv_pos_as_xyz
1 +X,+Y,+Z

loop_
_atom_site_label
_atom_site_type_symbol
_atom_site_fract_x
_atom_site_fract_y
_atom_site_fract_z
_atom_site_U_iso_or_equiv
_atom_site_adp_type
_atom_site_occupancy
_atom_site_symmetry_multiplicity
_atom_site_calc_flag
_atom_site_refinement_flags
_atom_site_disorder_assembly
_atom_site_disorder_group
Cu(1) Cu -0.09096(9) 0.24883(10) -0.02062(7) 0.0310(2) Uani 1.00 1 d . . .
Cu(2) Cu 0.32855(9) 0.58279(10) 0.46448(7) 0.0292(2) Uani 1.00 1 d . . .
P(1) P -0.13621(17) 0.15243(19) 0.24790(13) 0.0325(5) Uani 1.00 1 d . . .
P(2) P -0.01042(16) 0.30899(18) -0.28015(12) 0.0353(4) Uani 1.00 1 d . . .
P(3) P 0.37086(18) 0.6822(2) 0.19393(13) 0.0346(5) Uani 1.00 1 d . . .
P(4) P 0.5639(2) 0.6117(2) 0.74636(14) 0.0557(6) Uani 1.00 1 d . . .
F(1) F -0.0556(3) 0.3098(4) -0.1825(2) 0.0456(12) Uani 1.00 1 d . . .
F(2) F 0.0370(4) 0.3090(5) -0.3763(2) 0.0791(17) Uani 1.00 1 d . . .
F(3) F 0.0829(3) 0.2113(4) -0.2459(2) 0.0584(13) Uani 1.00 1 d . . .
F(4) F -0.1022(4) 0.4099(4) -0.3132(3) 0.0696(15) Uani 1.00 1 d . . .
F(5) F 0.0842(3) 0.4117(4) -0.2820(3) 0.0680(15) Uani 1.00 1 d . . .
F(6) F -0.1039(4) 0.2067(4) -0.2752(3) 0.0650(15) Uani 1.00 1 d . . .
F(7) F -0.1206(3) 0.1904(4) 0.1443(2) 0.0452(13) Uani 1.00 1 d . . .
F(8) F -0.1522(4) 0.1150(4) 0.3496(2) 0.0636(16) Uani 1.00 1 d . . .
F(9) F -0.2190(3) 0.0421(4) 0.2456(2) 0.0474(12) Uani 1.00 1 d . . .
F(10) F -0.0534(3) 0.2637(4) 0.2477(2) 0.0461(12) Uani 1.00 1 d . . .
F(11) F -0.0224(3) 0.0704(4) 0.2449(3) 0.0504(13) Uani 1.00 1 d . . .
F(12) F -0.2493(3) 0.2361(4) 0.2484(3) 0.0492(13) Uani 1.00 1 d . . .
F(13) F 0.3548(3) 0.6435(4) 0.2972(2) 0.0420(12) Uani 1.00 1 d . . .
F(14) F 0.3866(4) 0.7216(5) 0.0923(2) 0.0644(16) Uani 1.00 1 d . . .
F(15) F 0.4829(3) 0.7638(4) 0.1959(3) 0.0498(13) Uani 1.00 1 d . . .
F(16) F 0.2591(3) 0.5996(4) 0.1942(3) 0.0494(13) Uani 1.00 1 d . . .
F(17) F 0.4552(3) 0.5698(4) 0.1932(2) 0.0480(12) Uani 1.00 1 d . . .
F(18) F 0.2856(3) 0.7942(4) 0.1972(3) 0.0501(13) Uani 1.00 1 d . . .
F(19) F 0.4694(6) 0.5160(7) 0.7409(5) 0.142(3) Uani 1.00 1 d . . .
F(20) F 0.6507(7) 0.7102(7) 0.7524(5) 0.141(3) Uani 1.00 1 d . . .
F(21) F 0.6574(6) 0.5626(7) 0.6856(4) 0.133(3) Uani 1.00 1 d . . .
F(22) F 0.4682(6) 0.6632(7) 0.8051(4) 0.134(3) Uani 1.00 1 d . . .
F(23) F 0.6037(4) 0.5215(5) 0.8272(3) 0.0832(18) Uani 1.00 1 d . . .
F(24) F 0.5192(7) 0.6987(7) 0.6645(4) 0.134(3) Uani 1.00 1 d . . .
O(1) O 0.3048(4) 0.5194(5) 0.6205(3) 0.0427(15) Uani 1.00 1 d . . .
N(1) N -0.2498(4) 0.1789(4) -0.0225(3) 0.0324(14) Uani 1.00 1 d . . .
N(2) N -0.0166(4) 0.0900(4) -0.0211(3) 0.0341(14) Uani 1.00 1 d . . .
N(3) N 0.0672(4) 0.3222(4) -0.0168(3) 0.0330(14) Uani 1.00 1 d . . .
N(4) N -0.1668(4) 0.4084(4) -0.0216(3) 0.0316(13) Uani 1.00 1 d . . .
N(5) N 0.2594(4) 0.4271(4) 0.4578(3) 0.0328(14) Uani 1.00 1 d . . .
N(6) N 0.4930(4) 0.5142(4) 0.4560(3) 0.0303(13) Uani 1.00 1 d . . .
N(7) N 0.3996(4) 0.7446(4) 0.4633(3) 0.0313(14) Uani 1.00 1 d . . .
N(8) N 0.1666(4) 0.6574(4) 0.4610(3) 0.0324(14) Uani 1.00 1 d . . .
C(1) C -0.2887(5) 0.0777(6) 0.0378(4) 0.0354(18) Uani 1.00 1 d . . .
C(2) C -0.3998(5) 0.0281(6) 0.0404(4) 0.0417(18) Uani 1.00 1 d . . .
C(3) C -0.4751(5) 0.0812(7) -0.0197(4) 0.044(2) Uani 1.00 1 d . . .
C(4) C -0.4334(5) 0.1824(7) -0.0807(4) 0.049(2) Uani 1.00 1 d . . .
C(5) C -0.3218(5) 0.2303(6) -0.0819(4) 0.0400(18) Uani 1.00 1 d . . .
C(6) C -0.5963(7) 0.0279(9) -0.0146(6) 0.066(3) Uani 1.00 1 d . . .
C(7) C 0.0542(5) 0.0387(6) 0.0381(4) 0.0329(17) Uani 1.00 1 d . . .
C(8) C 0.1059(5) -0.0710(6) 0.0397(4) 0.0430(19) Uani 1.00 1 d . . .
C(9) C 0.0823(6) -0.1348(6) -0.0203(5) 0.047(2) Uani 1.00 1 d . . .
C(10) C 0.0094(6) -0.0813(6) -0.0796(4) 0.0416(19) Uani 1.00 1 d . . .
C(11) C -0.0381(5) 0.0295(6) -0.0788(4) 0.0366(17) Uani 1.00 1 d . . .
C(12) C 0.1357(11) -0.2549(8) -0.0187(8) 0.089(4) Uani 1.00 1 d . . .
C(13) C 0.0814(5) 0.3806(6) 0.0432(4) 0.0360(18) Uani 1.00 1 d . . .
C(14) C 0.1867(5) 0.4319(5) 0.0504(4) 0.0375(17) Uani 1.00 1 d . . .
C(15) C 0.2843(5) 0.4247(7) -0.0076(4) 0.047(2) Uani 1.00 1 d . . .
C(16) C 0.2692(5) 0.3675(6) -0.0718(4) 0.046(2) Uani 1.00 1 d . . .
C(17) C 0.1607(5) 0.3159(6) -0.0737(4) 0.0397(18) Uani 1.00 1 d . . .
C(18) C 0.4026(7) 0.4776(10) -0.0001(6) 0.078(3) Uani 1.00 1 d . . .
C(19) C -0.2577(5) 0.4210(6) 0.0370(4) 0.0380(19) Uani 1.00 1 d . . .
C(20) C -0.3105(5) 0.5287(6) 0.0381(4) 0.0427(19) Uani 1.00 1 d . . .
C(21) C -0.2732(5) 0.6326(6) -0.0241(4) 0.0408(19) Uani 1.00 1 d . . .
C(22) C -0.1788(6) 0.6191(6) -0.0849(4) 0.0437(19) Uani 1.00 1 d . . .
C(23) C -0.1299(5) 0.5105(5) -0.0811(4) 0.0359(17) Uani 1.00 1 d . . .
C(24) C -0.3307(8) 0.7555(8) -0.0268(7) 0.076(3) Uani 1.00 1 d . . .
C(25) C 0.2872(5) 0.3221(5) 0.5125(4) 0.0360(17) Uani 1.00 1 d . . .
C(26) C 0.2431(5) 0.2129(6) 0.5103(4) 0.0405(18) Uani 1.00 1 d . . .
C(27) C 0.1670(5) 0.2037(6) 0.4505(4) 0.0411(19) Uani 1.00 1 d . . .
C(28) C 0.1379(5) 0.3106(6) 0.3974(4) 0.0406(18) Uani 1.00 1 d . . .
C(29) C 0.1844(5) 0.4197(6) 0.4016(4) 0.0330(17) Uani 1.00 1 d . . .
C(30) C 0.1188(8) 0.0831(8) 0.4476(6) 0.066(3) Uani 1.00 1 d . . .
C(31) C 0.5667(5) 0.5225(6) 0.5140(4) 0.0370(17) Uani 1.00 1 d . . .
C(32) C 0.6739(5) 0.4679(6) 0.5176(4) 0.0422(19) Uani 1.00 1 d . . .
C(33) C 0.7130(5) 0.4032(6) 0.4582(4) 0.0395(18) Uani 1.00 1 d . . .
C(34) C 0.6377(5) 0.3948(6) 0.3980(4) 0.0431(19) Uani 1.00 1 d . . .
C(35) C 0.5289(5) 0.4495(6) 0.3998(4) 0.0359(18) Uani 1.00 1 d . . .
C(36) C 0.8303(7) 0.3433(10) 0.4596(7) 0.075(3) Uani 1.00 1 d . . .
C(37) C 0.3615(5) 0.8003(5) 0.5253(4) 0.0369(17) Uani 1.00 1 d . . .
C(38) C 0.4106(5) 0.9076(6) 0.5290(4) 0.0422(19) Uani 1.00 1 d . . .
C(39) C 0.5031(5) 0.9625(6) 0.4683(5) 0.043(2) Uani 1.00 1 d . . .
C(40) C 0.5404(5) 0.9040(6) 0.4055(4) 0.0421(18) Uani 1.00 1 d . . .
C(41) C 0.4878(5) 0.7969(6) 0.4053(4) 0.0359(18) Uani 1.00 1 d . . .
C(42) C 0.5565(8) 1.0831(8) 0.4698(6) 0.066(3) Uani 1.00 1 d . . .
C(43) C 0.1454(5) 0.7630(6) 0.4055(4) 0.0366(18) Uani 1.00 1 d . . .
C(44) C 0.0361(5) 0.8139(6) 0.4041(4) 0.0414(19) Uani 1.00 1 d . . .
C(45) C -0.0600(5) 0.7572(6) 0.4617(4) 0.045(2) Uani 1.00 1 d . . .
C(46) C -0.0373(5) 0.6499(6) 0.5192(4) 0.0415(18) Uani 1.00 1 d . . .
C(47) C 0.0750(5) 0.6014(6) 0.5173(4) 0.0376(17) Uani 1.00 1 d . . .
C(48) C -0.1795(7) 0.8143(10) 0.4638(8) 0.086(3) Uani 1.00 1 d . . .
C(49) C -0.0483(8) 0.5751(8) 0.2244(5) 0.065(2) Uiso 1.00 1 d . . .
C(50) C -0.0144(7) 0.6910(8) 0.2250(5) 0.063(2) Uiso 1.00 1 d . . .
C(51) C -0.1031(7) 0.7811(8) 0.2232(5) 0.058(2) Uiso 1.00 1 d . . .
C(52) C -0.2182(8) 0.7524(9) 0.2199(6) 0.067(2) Uiso 1.00 1 d . . .
C(53) C -0.2487(9) 0.6377(9) 0.2176(6) 0.075(2) Uiso 1.00 1 d . . .
C(54) C -0.1606(7) 0.5446(8) 0.2186(5) 0.062(2) Uiso 1.00 1 d . . .
C(55) C 0.3981(7) 0.0489(8) 0.2220(5) 0.0554(19) Uiso 1.00 1 d . . .
C(56) C 0.4857(7) 0.1372(8) 0.2230(5) 0.060(2) Uiso 1.00 1 d . . .
C(57) C 0.4552(7) 0.2510(7) 0.2252(4) 0.0533(18) Uiso 1.00 1 d . . .
C(58) C 0.3402(7) 0.2862(8) 0.2254(5) 0.061(2) Uiso 1.00 1 d . . .
C(59) C 0.2525(7) 0.2010(8) 0.2222(5) 0.0556(19) Uiso 1.00 1 d . . .
C(60) C 0.2845(7) 0.0862(8) 0.2202(5) 0.0556(19) Uiso 1.00 1 d . . .
C(61) C 0.1019(10) 0.7111(11) 0.7308(7) 0.092(3) Uiso 1.00 1 d . . .
C(62) C 0.1699(10) 0.8135(11) 0.7259(7) 0.099(3) Uiso 1.00 1 d . . .
C(63) C 0.1092(11) 0.9223(12) 0.7007(7) 0.097(3) Uiso 1.00 1 d . . .
C(64) C 0.0025(10) 0.9322(11) 0.6842(7) 0.095(3) Uiso 1.00 1 d . . .
C(65) C -0.0628(10) 0.8290(11) 0.6892(7) 0.097(3) Uiso 1.00 1 d . . .
C(66) C -0.0059(9) 0.7197(10) 0.7120(6) 0.090(3) Uiso 1.00 1 d . . .
C(67) C 0.4545(13) 0.0012(14) 0.7493(9) 0.122(4) Uiso 1.00 1 d . . .
C(68) C 0.5744(14) 0.0244(15) 0.7289(9) 0.138(5) Uiso 1.00 1 d . . .
C(69) C 0.6077(14) 0.1640(15) 0.6964(10) 0.125(5) Uiso 1.00 1 d . . .
C(70) C 0.5034(9) 0.2321(11) 0.6969(7) 0.089(3) Uiso 1.00 1 d . . .
C(71) C 0.3990(12) 0.1824(13) 0.7229(8) 0.110(4) Uiso 1.00 1 d . . .
C(72) C 0.3786(14) 0.0742(16) 0.7500(10) 0.135(5) Uiso 1.00 1 d . . .
H(1) H -0.2385 0.0405 0.0793 0.042 Uiso 1.00 1 c R . .
H(2) H -0.4248 -0.0426 0.0832 0.049 Uiso 1.00 1 c R . .
H(3) H -0.4821 0.2205 -0.1229 0.057 Uiso 1.00 1 c R . .
H(4) H -0.2953 0.3003 -0.1250 0.046 Uiso 1.00 1 c R . .
H(5) H -0.5926 -0.0305 -0.0473 0.079 Uiso 1.00 1 c R . .
H(6) H -0.6490 0.0897 -0.0366 0.079 Uiso 1.00 1 c R . .
H(7) H -0.6238 -0.0092 0.0435 0.079 Uiso 1.00 1 c R . .
H(8) H 0.0688 0.0794 0.0803 0.039 Uiso 1.00 1 c R . .
H(9) H 0.1575 -0.1035 0.0813 0.051 Uiso 1.00 1 c R . .
H(10) H -0.0086 -0.1211 -0.1215 0.052 Uiso 1.00 1 c R . .
H(11) H -0.0881 0.0646 -0.1209 0.045 Uiso 1.00 1 c R . .
H(12) H 0.2095 -0.2442 -0.0539 0.114 Uiso 1.00 1 c R . .
H(13) H 0.0841 -0.3023 -0.0397 0.114 Uiso 1.00 1 c R . .
H(14) H 0.1477 -0.2946 0.0384 0.114 Uiso 1.00 1 c R . .
H(15) H 0.0149 0.3869 0.0831 0.043 Uiso 1.00 1 c R . .
H(16) H 0.1925 0.4721 0.0944 0.046 Uiso 1.00 1 c R . .
H(17) H 0.3332 0.3640 -0.1143 0.054 Uiso 1.00 1 c R . .
H(18) H 0.1524 0.2746 -0.1168 0.049 Uiso 1.00 1 c R . .
H(19) H 0.4087 0.5591 -0.0321 0.096 Uiso 1.00 1 c R . .
H(20) H 0.4646 0.4329 -0.0216 0.096 Uiso 1.00 1 c R . .
H(21) H 0.4087 0.4737 0.0585 0.096 Uiso 1.00 1 c R . .
H(22) H -0.2865 0.3515 0.0796 0.046 Uiso 1.00 1 c R . .
H(23) H -0.3730 0.5326 0.0815 0.054 Uiso 1.00 1 c R . .
H(24) H -0.1491 0.6870 -0.1287 0.052 Uiso 1.00 1 c R . .
H(25) H -0.0657 0.5051 -0.1230 0.042 Uiso 1.00 1 c R . .
H(26) H -0.3939 0.7648 -0.0612 0.089 Uiso 1.00 1 c R . .
H(27) H -0.2737 0.8182 -0.0506 0.089 Uiso 1.00 1 c R . .
H(28) H -0.3606 0.7593 0.0296 0.089 Uiso 1.00 1 c R . .
H(29) H 0.3393 0.3252 0.5535 0.045 Uiso 1.00 1 c R . .
H(30) H 0.2644 0.1422 0.5499 0.049 Uiso 1.00 1 c R . .
H(31) H 0.0846 0.3096 0.3568 0.050 Uiso 1.00 1 c R . .
H(32) H 0.1625 0.4915 0.3633 0.040 Uiso 1.00 1 c R . .
H(33) H 0.1711 0.0497 0.4097 0.078 Uiso 1.00 1 c R . .
H(34) H 0.0431 0.0930 0.4279 0.078 Uiso 1.00 1 c R . .
H(35) H 0.1122 0.0307 0.5034 0.078 Uiso 1.00 1 c R . .
H(36) H 0.5426 0.5687 0.5541 0.046 Uiso 1.00 1 c R . .
H(37) H 0.7214 0.4743 0.5607 0.052 Uiso 1.00 1 c R . .
H(38) H 0.6610 0.3516 0.3560 0.052 Uiso 1.00 1 c R . .
H(39) H 0.4774 0.4408 0.3596 0.044 Uiso 1.00 1 c R . .
H(40) H 0.8889 0.3974 0.4243 0.100 Uiso 1.00 1 c R . .
H(41) H 0.8268 0.2732 0.4387 0.100 Uiso 1.00 1 c R . .
H(42) H 0.8500 0.3215 0.5167 0.100 Uiso 1.00 1 c R . .
H(43) H 0.2990 0.7644 0.5678 0.045 Uiso 1.00 1 c R . .
H(44) H 0.3811 0.9449 0.5732 0.053 Uiso 1.00 1 c R . .
H(45) H 0.6028 0.9378 0.3623 0.048 Uiso 1.00 1 c R . .
H(46) H 0.5159 0.7582 0.3615 0.044 Uiso 1.00 1 c R . .
H(47) H 0.5157 1.1466 0.4358 0.082 Uiso 1.00 1 c R . .
H(48) H 0.6377 1.0868 0.4475 0.082 Uiso 1.00 1 c R . .
H(49) H 0.5492 1.0910 0.5271 0.082 Uiso 1.00 1 c R . .
H(50) H 0.2091 0.8031 0.3660 0.042 Uiso 1.00 1 c R . .
H(51) H 0.0251 0.8878 0.3639 0.050 Uiso 1.00 1 c R . .
H(52) H -0.0995 0.6091 0.5601 0.048 Uiso 1.00 1 c R . .
H(53) H 0.0881 0.5272 0.5566 0.044 Uiso 1.00 1 c R . .
H(54) H -0.1855 0.8647 0.5026 0.097 Uiso 1.00 1 c R . .
H(55) H -0.2389 0.7529 0.4819 0.097 Uiso 1.00 1 c R . .
H(56) H -0.1901 0.8610 0.4081 0.097 Uiso 1.00 1 c R . .
H(57) H 0.0101 0.5146 0.2287 0.078 Uiso 1.00 1 c R . .
H(58) H 0.0662 0.7103 0.2263 0.075 Uiso 1.00 1 c R . .
H(59) H -0.0820 0.8605 0.2243 0.070 Uiso 1.00 1 c R . .
H(60) H -0.2775 0.8117 0.2191 0.081 Uiso 1.00 1 c R . .
H(61) H -0.3290 0.6187 0.2154 0.090 Uiso 1.00 1 c R . .
H(62) H -0.1810 0.4661 0.2152 0.074 Uiso 1.00 1 c R . .
H(63) H 0.4187 -0.0318 0.2225 0.067 Uiso 1.00 1 c R . .
H(64) H 0.5666 0.1154 0.2222 0.072 Uiso 1.00 1 c R . .
H(65) H 0.5148 0.3074 0.2266 0.064 Uiso 1.00 1 c R . .
H(66) H 0.3191 0.3660 0.2274 0.073 Uiso 1.00 1 c R . .
H(67) H 0.1719 0.2235 0.2215 0.067 Uiso 1.00 1 c R . .
H(68) H 0.2250 0.0303 0.2177 0.067 Uiso 1.00 1 c R . .
H(69) H 0.1355 0.6338 0.7478 0.110 Uiso 1.00 1 c R . .
H(70) H 0.2495 0.8102 0.7385 0.119 Uiso 1.00 1 c R . .
H(71) H 0.1518 0.9949 0.6956 0.117 Uiso 1.00 1 c R . .
H(72) H -0.0322 1.0092 0.6688 0.115 Uiso 1.00 1 c R . .
H(73) H -0.1427 0.8329 0.6773 0.117 Uiso 1.00 1 c R . .
H(74) H -0.0481 0.6480 0.7142 0.108 Uiso 1.00 1 c R . .
H(75) H 0.4314 -0.0814 0.7643 0.147 Uiso 1.00 1 c R . .
H(76) H 0.6329 -0.0360 0.7332 0.166 Uiso 1.00 1 c R . .
H(77) H 0.6852 0.1976 0.6795 0.150 Uiso 1.00 1 c R . .
H(78) H 0.5090 0.3173 0.6774 0.107 Uiso 1.00 1 c R . .
H(79) H 0.3327 0.2339 0.7205 0.132 Uiso 1.00 1 c R . .
H(80) H 0.3004 0.0463 0.7727 0.162 Uiso 1.00 1 c R . .

loop_
_atom_site_aniso_label
_atom_site_aniso_U_11
_atom_site_aniso_U_22
_atom_site_aniso_U_33
_atom_site_aniso_U_12
_atom_site_aniso_U_13
_atom_site_aniso_U_23
Cu(1) 0.0272(3) 0.0303(4) 0.0356(4) -0.0007(3) -0.0053(3) -0.0077(3)
Cu(2) 0.0260(3) 0.0286(4) 0.0347(4) -0.0012(3) -0.0069(3) -0.0094(3)
P(1) 0.0318(9) 0.0343(11) 0.0317(9) -0.0014(8) -0.0044(8) -0.0080(8)
P(2) 0.0384(8) 0.0357(9) 0.0303(8) -0.0019(7) -0.0018(7) -0.0060(7)
P(3) 0.0369(9) 0.0379(11) 0.0298(9) 0.0000(8) -0.0059(8) -0.0086(8)
P(4) 0.0658(12) 0.0645(14) 0.0442(10) 0.0040(10) -0.0214(9) -0.0204(10)
F(1) 0.057(2) 0.048(2) 0.031(2) 0.004(2) -0.000(2) -0.011(2)
F(2) 0.109(4) 0.090(4) 0.037(2) 0.003(3) 0.008(2) -0.020(2)
F(3) 0.051(2) 0.055(2) 0.069(2) 0.017(2) -0.006(2) -0.016(2)
F(4) 0.068(2) 0.069(3) 0.063(3) 0.027(2) -0.017(2) 0.002(2)
F(5) 0.070(3) 0.057(3) 0.071(2) -0.027(2) 0.005(2) -0.009(2)
F(6) 0.065(2) 0.062(3) 0.074(3) -0.018(2) -0.019(2) -0.022(2)
F(7) 0.051(2) 0.053(3) 0.029(2) -0.004(2) -0.008(2) -0.005(2)
F(8) 0.088(3) 0.070(3) 0.030(2) -0.006(2) -0.004(2) -0.009(2)
F(9) 0.045(2) 0.042(2) 0.055(2) -0.0130(19) 0.002(2) -0.013(2)
F(10) 0.042(2) 0.045(2) 0.056(2) -0.0082(18) -0.0112(19) -0.018(2)
F(11) 0.042(2) 0.049(2) 0.060(2) 0.0094(19) -0.017(2) -0.010(2)
F(12) 0.039(2) 0.051(2) 0.063(2) 0.0103(19) -0.0023(19) -0.026(2)
F(13) 0.047(2) 0.047(2) 0.032(2) 0.004(2) -0.004(2) -0.009(2)
F(14) 0.082(3) 0.082(4) 0.027(2) 0.001(3) -0.007(2) -0.007(2)
F(15) 0.040(2) 0.043(2) 0.066(2) -0.0092(19) -0.003(2) -0.013(2)
F(16) 0.045(2) 0.050(2) 0.059(2) -0.0068(19) -0.013(2) -0.021(2)
F(17) 0.046(2) 0.044(2) 0.057(2) 0.0083(19) -0.006(2) -0.020(2)
F(18) 0.046(2) 0.043(2) 0.063(2) 0.0117(19) -0.013(2) -0.014(2)
F(19) 0.133(6) 0.118(6) 0.188(8) -0.034(5) -0.076(5) -0.038(5)
F(20) 0.174(7) 0.115(6) 0.140(6) -0.065(5) -0.039(5) -0.028(5)
F(21) 0.136(5) 0.191(8) 0.080(4) 0.077(5) -0.012(4) -0.053(4)
F(22) 0.156(6) 0.148(7) 0.101(4) 0.077(5) -0.005(4) -0.042(4)
F(23) 0.098(3) 0.088(4) 0.064(3) 0.022(3) -0.024(2) -0.012(2)
F(24) 0.195(7) 0.129(6) 0.083(4) 0.066(5) -0.078(4) -0.012(4)
O(1) 0.034(2) 0.052(3) 0.042(3) -0.006(2) -0.004(2) -0.011(2)
N(1) 0.025(2) 0.032(3) 0.038(2) -0.000(2) -0.005(2) -0.006(2)
N(2) 0.033(2) 0.031(3) 0.039(2) -0.004(2) -0.003(2) -0.009(2)
N(3) 0.026(2) 0.038(3) 0.036(2) 0.001(2) -0.002(2) -0.014(2)
N(4) 0.026(2) 0.032(3) 0.035(2) -0.003(2) -0.004(2) -0.005(2)
N(5) 0.031(2) 0.034(3) 0.037(2) 0.001(2) -0.013(2) -0.011(2)
N(6) 0.027(2) 0.034(3) 0.031(2) -0.000(2) -0.008(2) -0.008(2)
N(7) 0.033(2) 0.029(2) 0.034(2) -0.001(2) -0.004(2) -0.013(2)
N(8) 0.031(2) 0.034(3) 0.032(2) -0.003(2) -0.001(2) -0.008(2)
C(1) 0.033(3) 0.034(3) 0.038(3) -0.001(2) -0.004(2) -0.006(3)
C(2) 0.043(3) 0.033(3) 0.046(3) -0.005(2) -0.002(3) -0.004(3)
C(3) 0.031(3) 0.057(4) 0.047(4) -0.007(3) -0.008(3) -0.016(3)
C(4) 0.036(3) 0.065(5) 0.042(3) -0.004(3) -0.015(3) -0.003(3)
C(5) 0.035(3) 0.044(4) 0.037(3) -0.003(2) -0.007(2) -0.001(3)
C(6) 0.042(4) 0.078(7) 0.077(6) -0.018(4) -0.021(4) -0.010(5)
C(7) 0.030(3) 0.037(4) 0.031(3) 0.006(2) -0.008(2) -0.006(2)
C(8) 0.041(3) 0.036(4) 0.051(4) 0.004(2) -0.011(3) -0.007(3)
C(9) 0.047(3) 0.034(4) 0.062(4) 0.012(3) -0.018(3) -0.010(3)
C(10) 0.053(3) 0.037(4) 0.041(3) 0.002(3) -0.011(3) -0.018(3)
C(11) 0.041(3) 0.037(3) 0.034(3) -0.003(2) -0.008(2) -0.011(2)
C(12) 0.134(10) 0.042(6) 0.109(9) 0.035(6) -0.051(7) -0.039(6)
C(13) 0.033(3) 0.036(4) 0.039(3) 0.003(2) -0.007(2) -0.008(3)
C(14) 0.040(3) 0.037(3) 0.037(3) -0.005(2) -0.007(2) -0.011(2)
C(15) 0.038(3) 0.059(5) 0.049(4) -0.012(3) -0.011(3) -0.020(3)
C(16) 0.031(3) 0.058(4) 0.047(4) -0.005(3) -0.001(3) -0.012(3)
C(17) 0.028(3) 0.051(4) 0.043(3) -0.000(2) -0.009(2) -0.014(3)
C(18) 0.050(5) 0.126(9) 0.062(5) -0.043(5) 0.005(4) -0.036(6)
C(19) 0.030(3) 0.048(4) 0.038(3) -0.003(2) -0.003(2) -0.014(3)
C(20) 0.034(3) 0.052(4) 0.050(4) 0.007(3) -0.007(3) -0.026(3)
C(21) 0.036(3) 0.041(4) 0.049(4) 0.005(2) -0.006(3) -0.018(3)
C(22) 0.052(3) 0.031(3) 0.046(3) -0.003(3) 0.002(3) -0.009(3)
C(23) 0.034(3) 0.034(3) 0.038(3) -0.004(2) 0.005(2) -0.010(2)
C(24) 0.066(6) 0.046(6) 0.111(9) 0.026(4) 0.011(5) -0.019(6)
C(25) 0.038(3) 0.036(3) 0.038(3) 0.008(2) -0.013(2) -0.013(3)
C(26) 0.041(3) 0.033(3) 0.048(3) 0.001(2) -0.011(3) -0.008(3)
C(27) 0.040(3) 0.045(4) 0.039(3) -0.004(3) -0.003(3) -0.013(3)
C(28) 0.032(3) 0.052(4) 0.041(3) -0.005(2) -0.006(2) -0.018(3)
C(29) 0.029(3) 0.037(4) 0.035(3) 0.003(2) -0.007(2) -0.011(3)
C(30) 0.080(6) 0.060(6) 0.054(5) -0.029(5) -0.007(4) -0.008(4)
C(31) 0.029(2) 0.046(4) 0.038(3) -0.007(2) -0.002(2) -0.016(3)
C(32) 0.037(3) 0.050(4) 0.043(3) 0.002(3) -0.012(2) -0.014(3)
C(33) 0.028(3) 0.042(4) 0.048(3) 0.004(2) -0.002(2) -0.012(3)
C(34) 0.043(3) 0.044(4) 0.044(3) 0.000(3) 0.003(3) -0.017(3)
C(35) 0.032(3) 0.043(4) 0.035(3) 0.001(2) -0.005(2) -0.014(3)
C(36) 0.052(5) 0.097(8) 0.101(8) 0.040(5) -0.030(5) -0.063(6)
C(37) 0.041(3) 0.026(3) 0.046(3) 0.007(2) -0.005(3) -0.011(3)
C(38) 0.045(3) 0.048(4) 0.039(3) -0.003(3) -0.004(3) -0.021(3)
C(39) 0.039(3) 0.027(3) 0.064(4) 0.005(2) -0.008(3) -0.016(3)
C(40) 0.034(3) 0.037(4) 0.050(4) -0.009(2) 0.000(3) -0.001(3)
C(41) 0.037(3) 0.039(4) 0.034(3) -0.004(2) -0.005(2) -0.011(3)
C(42) 0.063(5) 0.057(6) 0.086(7) -0.015(4) -0.007(5) -0.032(5)
C(43) 0.040(3) 0.028(3) 0.038(3) -0.000(2) -0.011(3) 0.003(3)
C(44) 0.041(3) 0.032(3) 0.052(4) 0.004(2) -0.020(3) -0.004(3)
C(45) 0.030(3) 0.043(4) 0.063(4) 0.005(3) -0.010(3) -0.012(3)
C(46) 0.029(3) 0.051(4) 0.041(3) -0.002(2) -0.003(2) -0.005(3)
C(47) 0.037(3) 0.038(4) 0.034(3) -0.001(2) -0.011(2) 0.001(3)
C(48) 0.032(4) 0.082(8) 0.130(10) 0.012(4) -0.001(5) -0.004(7)

loop_
_atom_type_symbol
_atom_type_description
_atom_type_scat_dispersion_real
_atom_type_scat_dispersion_imag
_atom_type_scat_source
C C 0.003 0.002
;
International Tables for Crystallography
(1992, Vol. C, Tables 4.2.6.8 and 6.1.1.4)
;
H H 0.000 0.000
;
International Tables for Crystallography
(1992, Vol. C, Table 6.1.1.4)
;
O O 0.011 0.006
;
International Tables for Crystallography
(1992, Vol. C, Tables 4.2.6.8 and 6.1.1.4)
;
N N 0.006 0.003
;
International Tables for Crystallography
(1992, Vol. C, Tables 4.2.6.8 and 6.1.1.4)
;
Cu Cu 0.320 1.265
;
International Tables for Crystallography
(1992, Vol. C, Tables 4.2.6.8 and 6.1.1.4)
;
F F 0.017 0.010
;
International Tables for Crystallography
(1992, Vol. C, Tables 4.2.6.8 and 6.1.1.4)
;
P P 0.102 0.094
;
International Tables for Crystallography
(1992, Vol. C, Tables 4.2.6.8 and 6.1.1.4)
;

loop_
_geom_angle_atom_site_label_1
_geom_angle_atom_site_label_2
_geom_angle_atom_site_label_3
_geom_angle
_geom_angle_publ_flag
_geom_angle_site_symmetry_1
_geom_angle_site_symmetry_2
_geom_angle_site_symmetry_3
F(1) Cu(1) F(7) 178.11(15) yes . . .
F(1) Cu(1) N(1) 91.74(19) yes . . .
F(1) Cu(1) N(2) 89.93(19) yes . . .
F(1) Cu(1) N(3) 89.10(18) yes . . .
F(1) Cu(1) N(4) 89.46(18) yes . . .
F(7) Cu(1) N(1) 90.14(18) yes . . .
F(7) Cu(1) N(2) 90.27(19) yes . . .
F(7) Cu(1) N(3) 89.02(18) yes . . .
F(7) Cu(1) N(4) 90.35(18) yes . . .
N(1) Cu(1) N(2) 90.3(2) yes . . .
N(1) Cu(1) N(3) 178.5(2) yes . . .
N(1) Cu(1) N(4) 89.2(2) yes . . .
N(2) Cu(1) N(3) 91.0(2) yes . . .
N(2) Cu(1) N(4) 179.2(2) yes . . .
N(3) Cu(1) N(4) 89.5(2) yes . . .
F(13) Cu(2) O(1) 178.16(18) yes . . .
F(13) Cu(2) N(5) 87.46(19) yes . . .
F(13) Cu(2) N(6) 86.76(17) yes . . .
F(13) Cu(2) N(7) 89.03(18) yes . . .
F(13) Cu(2) N(8) 87.97(17) yes . . .
O(1) Cu(2) N(5) 90.9(2) yes . . .
O(1) Cu(2) N(6) 92.34(18) yes . . .
O(1) Cu(2) N(7) 92.6(2) yes . . .
O(1) Cu(2) N(8) 92.95(18) yes . . .
N(5) Cu(2) N(6) 90.4(2) yes . . .
N(5) Cu(2) N(7) 176.5(2) yes . . .
N(5) Cu(2) N(8) 90.0(2) yes . . .
N(6) Cu(2) N(7) 89.7(2) yes . . .
N(6) Cu(2) N(8) 174.7(2) yes . . .
N(7) Cu(2) N(8) 89.6(2) yes . . .
F(7) P(1) F(8) 179.7(2) yes . . .
F(7) P(1) F(9) 89.0(2) yes . . .
F(7) P(1) F(10) 89.5(2) yes . . .
F(7) P(1) F(11) 89.2(2) yes . . .
F(7) P(1) F(12) 89.4(2) yes . . .
F(8) P(1) F(9) 90.8(2) yes . . .
F(8) P(1) F(10) 90.7(2) yes . . .
F(8) P(1) F(11) 91.0(2) yes . . .
F(8) P(1) F(12) 90.4(2) yes . . .
F(9) P(1) F(10) 178.6(2) yes . . .
F(9) P(1) F(11) 90.4(2) yes . . .
F(9) P(1) F(12) 89.9(2) yes . . .
F(10) P(1) F(11) 89.8(2) yes . . .
F(10) P(1) F(12) 89.9(2) yes . . .
F(11) P(1) F(12) 178.6(2) yes . . .
F(1) P(2) F(2) 178.8(3) yes . . .
F(1) P(2) F(3) 88.7(2) yes . . .
F(1) P(2) F(4) 90.5(2) yes . . .
F(1) P(2) F(5) 88.5(2) yes . . .
F(1) P(2) F(6) 89.8(2) yes . . .
F(2) P(2) F(3) 90.7(2) yes . . .
F(2) P(2) F(4) 90.2(2) yes . . .
F(2) P(2) F(5) 90.4(3) yes . . .
F(2) P(2) F(6) 91.2(3) yes . . .
F(3) P(2) F(4) 178.2(3) yes . . .
F(3) P(2) F(5) 88.9(2) yes . . .
F(3) P(2) F(6) 90.4(2) yes . . .
F(4) P(2) F(5) 89.5(2) yes . . .
F(4) P(2) F(6) 91.2(2) yes . . .
F(5) P(2) F(6) 178.3(2) yes . . .
F(13) P(3) F(14) 179.5(3) yes . . .
F(13) P(3) F(15) 89.3(2) yes . . .
F(13) P(3) F(16) 89.4(2) yes . . .
F(13) P(3) F(17) 89.3(2) yes . . .
F(13) P(3) F(18) 89.3(2) yes . . .
F(14) P(3) F(15) 90.4(2) yes . . .
F(14) P(3) F(16) 90.9(2) yes . . .
F(14) P(3) F(17) 91.1(2) yes . . .
F(14) P(3) F(18) 90.3(2) yes . . .
F(15) P(3) F(16) 178.7(2) yes . . .
F(15) P(3) F(17) 90.1(2) yes . . .
F(15) P(3) F(18) 90.0(2) yes . . .
F(16) P(3) F(17) 89.7(2) yes . . .
F(16) P(3) F(18) 90.2(2) yes . . .
F(17) P(3) F(18) 178.6(2) yes . . .
F(19) P(4) F(20) 176.8(4) yes . . .
F(19) P(4) F(21) 91.3(4) yes . . .
F(19) P(4) F(22) 88.5(4) yes . . .
F(19) P(4) F(23) 89.2(3) yes . . .
F(19) P(4) F(24) 88.3(4) yes . . .
F(20) P(4) F(21) 91.5(4) yes . . .
F(20) P(4) F(22) 88.7(4) yes . . .
F(20) P(4) F(23) 92.3(3) yes . . .
F(20) P(4) F(24) 90.2(4) yes . . .
F(21) P(4) F(22) 178.4(4) yes . . .
F(21) P(4) F(23) 91.5(3) yes . . .
F(21) P(4) F(24) 88.6(3) yes . . .
F(22) P(4) F(23) 90.1(3) yes . . .
F(22) P(4) F(24) 89.7(4) yes . . .
F(23) P(4) F(24) 177.4(4) yes . . .
Cu(1) F(1) P(2) 161.7(2) yes . . .
Cu(1) F(7) P(1) 178.7(2) yes . . .
Cu(2) F(13) P(3) 179.5(3) yes . . .
Cu(1) N(1) C(1) 119.6(4) yes . . .
Cu(1) N(1) C(5) 121.9(3) yes . . .
C(1) N(1) C(5) 118.5(5) yes . . .
Cu(1) N(2) C(7) 120.9(5) yes . . .
Cu(1) N(2) C(11) 121.3(4) yes . . .
C(7) N(2) C(11) 117.8(5) yes . . .
Cu(1) N(3) C(13) 120.2(4) yes . . .
Cu(1) N(3) C(17) 122.0(5) yes . . .
C(13) N(3) C(17) 117.7(5) yes . . .
Cu(1) N(4) C(19) 122.3(4) yes . . .
Cu(1) N(4) C(23) 122.1(4) yes . . .
C(19) N(4) C(23) 115.6(5) yes . . .
Cu(2) N(5) C(25) 120.1(4) yes . . .
Cu(2) N(5) C(29) 122.8(4) yes . . .
C(25) N(5) C(29) 117.1(5) yes . . .
Cu(2) N(6) C(31) 120.0(4) yes . . .
Cu(2) N(6) C(35) 122.3(4) yes . . .
C(31) N(6) C(35) 117.4(5) yes . . .
Cu(2) N(7) C(37) 120.0(3) yes . . .
Cu(2) N(7) C(41) 122.4(4) yes . . .
C(37) N(7) C(41) 117.5(5) yes . . .
Cu(2) N(8) C(43) 122.9(3) yes . . .
Cu(2) N(8) C(47) 119.2(4) yes . . .
C(43) N(8) C(47) 117.9(5) yes . . .
N(1) C(1) C(2) 121.5(5) yes . . .
C(1) C(2) C(3) 120.4(5) yes . . .
C(2) C(3) C(4) 117.0(6) yes . . .
C(2) C(3) C(6) 119.7(6) yes . . .
C(4) C(3) C(6) 123.3(6) yes . . .
C(3) C(4) C(5) 121.5(6) yes . . .
N(1) C(5) C(4) 121.1(5) yes . . .
N(2) C(7) C(8) 122.2(7) yes . . .
C(7) C(8) C(9) 119.9(6) yes . . .
C(8) C(9) C(10) 116.9(6) yes . . .
C(8) C(9) C(12) 120.8(7) yes . . .
C(10) C(9) C(12) 122.3(8) yes . . .
C(9) C(10) C(11) 120.5(7) yes . . .
N(2) C(11) C(10) 122.7(6) yes . . .
N(3) C(13) C(14) 123.6(6) yes . . .
C(13) C(14) C(15) 119.1(7) yes . . .
C(14) C(15) C(16) 117.6(6) yes . . .
C(14) C(15) C(18) 120.4(8) yes . . .
C(16) C(15) C(18) 122.0(6) yes . . .
C(15) C(16) C(17) 119.9(6) yes . . .
N(3) C(17) C(16) 122.1(7) yes . . .
N(4) C(19) C(20) 123.4(5) yes . . .
C(19) C(20) C(21) 120.4(6) yes . . .
C(20) C(21) C(22) 116.0(6) yes . . .
C(20) C(21) C(24) 122.6(6) yes . . .
C(22) C(21) C(24) 121.4(6) yes . . .
C(21) C(22) C(23) 120.3(5) yes . . .
N(4) C(23) C(22) 124.2(5) yes . . .
N(5) C(25) C(26) 122.5(6) yes . . .
C(25) C(26) C(27) 120.9(6) yes . . .
C(26) C(27) C(28) 115.7(6) yes . . .
C(26) C(27) C(30) 121.0(6) yes . . .
C(28) C(27) C(30) 123.3(7) yes . . .
C(27) C(28) C(29) 121.8(6) yes . . .
N(5) C(29) C(28) 122.0(5) yes . . .
N(6) C(31) C(32) 123.2(6) yes . . .
C(31) C(32) C(33) 119.8(6) yes . . .
C(32) C(33) C(34) 117.3(5) yes . . .
C(32) C(33) C(36) 121.2(7) yes . . .
C(34) C(33) C(36) 121.5(7) yes . . .
C(33) C(34) C(35) 119.8(7) yes . . .
N(6) C(35) C(34) 122.5(6) yes . . .
N(7) C(37) C(38) 121.9(5) yes . . .
C(37) C(38) C(39) 120.7(7) yes . . .
C(38) C(39) C(40) 116.4(6) yes . . .
C(38) C(39) C(42) 121.5(7) yes . . .
C(40) C(39) C(42) 122.1(6) yes . . .
C(39) C(40) C(41) 120.2(5) yes . . .
N(7) C(41) C(40) 123.3(6) yes . . .
N(8) C(43) C(44) 122.7(5) yes . . .
C(43) C(44) C(45) 120.3(5) yes . . .
C(44) C(45) C(46) 116.7(5) yes . . .
C(44) C(45) C(48) 121.1(6) yes . . .
C(46) C(45) C(48) 122.1(6) yes . . .
C(45) C(46) C(47) 120.6(5) yes . . .
N(8) C(47) C(46) 121.7(5) yes . . .
C(50) C(49) C(54) 122.9(9) yes . . .
C(49) C(50) C(51) 118.8(8) yes . . .
C(50) C(51) C(52) 119.7(9) yes . . .
C(51) C(52) C(53) 120.1(9) yes . . .
C(52) C(53) C(54) 121.4(9) yes . . .
C(49) C(54) C(53) 116.9(9) yes . . .
C(56) C(55) C(60) 116.9(8) yes . . .
C(55) C(56) C(57) 121.2(7) yes . . .
C(56) C(57) C(58) 121.2(8) yes . . .
C(57) C(58) C(59) 118.5(8) yes . . .
C(58) C(59) C(60) 119.7(7) yes . . .
C(55) C(60) C(59) 122.5(8) yes . . .
C(62) C(61) C(66) 121.2(11) yes . . .
C(61) C(62) C(63) 113.6(11) yes . . .
C(62) C(63) C(64) 126.0(13) yes . . .
C(63) C(64) C(65) 119.2(12) yes . . .
C(64) C(65) C(66) 116.9(11) yes . . .
C(61) C(66) C(65) 123.1(12) yes . . .
C(68) C(67) C(72) 126.4(16) yes . . .
C(67) C(68) C(69) 113.7(14) yes . . .
C(68) C(69) C(70) 109.4(12) yes . . .
C(69) C(70) C(71) 122.4(12) yes . . .
C(70) C(71) C(72) 125.5(15) yes . . .
C(67) C(72) C(71) 122.1(16) yes . . .
N(1) C(1) H(1) 119.1 no . . .
C(2) C(1) H(1) 119.3 no . . .
C(1) C(2) H(2) 119.9 no . . .
C(3) C(2) H(2) 119.7 no . . .
C(3) C(4) H(3) 119.3 no . . .
C(5) C(4) H(3) 119.3 no . . .
N(1) C(5) H(4) 119.4 no . . .
C(4) C(5) H(4) 119.6 no . . .
C(3) C(6) H(5) 109.4 no . . .
C(3) C(6) H(6) 109.6 no . . .
C(3) C(6) H(7) 109.4 no . . .
H(5) C(6) H(6) 109.5 no . . .
H(5) C(6) H(7) 109.5 no . . .
H(6) C(6) H(7) 109.5 no . . .
N(2) C(7) H(8) 118.9 no . . .
C(8) C(7) H(8) 118.9 no . . .
C(7) C(8) H(9) 120.0 no . . .
C(9) C(8) H(9) 120.1 no . . .
C(9) C(10) H(10) 119.7 no . . .
C(11) C(10) H(10) 119.8 no . . .
N(2) C(11) H(11) 118.7 no . . .
C(10) C(11) H(11) 118.7 no . . .
C(9) C(12) H(12) 109.3 no . . .
C(9) C(12) H(13) 109.5 no . . .
C(9) C(12) H(14) 109.5 no . . .
H(12) C(12) H(13) 109.5 no . . .
H(12) C(12) H(14) 109.5 no . . .
H(13) C(12) H(14) 109.5 no . . .
N(3) C(13) H(15) 118.2 no . . .
C(14) C(13) H(15) 118.3 no . . .
C(13) C(14) H(16) 120.5 no . . .
C(15) C(14) H(16) 120.4 no . . .
C(15) C(16) H(17) 120.0 no . . .
C(17) C(16) H(17) 120.1 no . . .
N(3) C(17) H(18) 119.0 no . . .
C(16) C(17) H(18) 118.9 no . . .
C(15) C(18) H(19) 109.6 no . . .
C(15) C(18) H(20) 109.5 no . . .
C(15) C(18) H(21) 109.3 no . . .
H(19) C(18) H(20) 109.5 no . . .
H(19) C(18) H(21) 109.5 no . . .
H(20) C(18) H(21) 109.5 no . . .
N(4) C(19) H(22) 118.3 no . . .
C(20) C(19) H(22) 118.3 no . . .
C(19) C(20) H(23) 119.8 no . . .
C(21) C(20) H(23) 119.7 no . . .
C(21) C(22) H(24) 119.8 no . . .
C(23) C(22) H(24) 119.9 no . . .
N(4) C(23) H(25) 117.9 no . . .
C(22) C(23) H(25) 117.9 no . . .
C(21) C(24) H(26) 109.2 no . . .
C(21) C(24) H(27) 109.8 no . . .
C(21) C(24) H(28) 109.4 no . . .
H(26) C(24) H(27) 109.5 no . . .
H(26) C(24) H(28) 109.5 no . . .
H(27) C(24) H(28) 109.5 no . . .
N(5) C(25) H(29) 118.6 no . . .
C(26) C(25) H(29) 118.9 no . . .
C(25) C(26) H(30) 119.6 no . . .
C(27) C(26) H(30) 119.5 no . . .
C(27) C(28) H(31) 119.1 no . . .
C(29) C(28) H(31) 119.2 no . . .
N(5) C(29) H(32) 119.0 no . . .
C(28) C(29) H(32) 119.0 no . . .
C(27) C(30) H(33) 109.4 no . . .
C(27) C(30) H(34) 109.6 no . . .
C(27) C(30) H(35) 109.4 no . . .
H(33) C(30) H(34) 109.5 no . . .
H(33) C(30) H(35) 109.5 no . . .
H(34) C(30) H(35) 109.5 no . . .
N(6) C(31) H(36) 118.3 no . . .
C(32) C(31) H(36) 118.5 no . . .
C(31) C(32) H(37) 120.0 no . . .
C(33) C(32) H(37) 120.2 no . . .
C(33) C(34) H(38) 120.1 no . . .
C(35) C(34) H(38) 120.1 no . . .
N(6) C(35) H(39) 118.6 no . . .
C(34) C(35) H(39) 118.8 no . . .
C(33) C(36) H(40) 109.3 no . . .
C(33) C(36) H(41) 109.6 no . . .
C(33) C(36) H(42) 109.5 no . . .
H(40) C(36) H(41) 109.5 no . . .
H(40) C(36) H(42) 109.5 no . . .
H(41) C(36) H(42) 109.5 no . . .
N(7) C(37) H(43) 119.1 no . . .
C(38) C(37) H(43) 119.0 no . . .
C(37) C(38) H(44) 119.8 no . . .
C(39) C(38) H(44) 119.5 no . . .
C(39) C(40) H(45) 119.8 no . . .
C(41) C(40) H(45) 120.0 no . . .
N(7) C(41) H(46) 118.3 no . . .
C(40) C(41) H(46) 118.3 no . . .
C(39) C(42) H(47) 109.5 no . . .
C(39) C(42) H(48) 109.4 no . . .
C(39) C(42) H(49) 109.5 no . . .
H(47) C(42) H(48) 109.5 no . . .
H(47) C(42) H(49) 109.5 no . . .
H(48) C(42) H(49) 109.5 no . . .
N(8) C(43) H(50) 118.6 no . . .
C(44) C(43) H(50) 118.7 no . . .
C(43) C(44) H(51) 119.9 no . . .
C(45) C(44) H(51) 119.8 no . . .
C(45) C(46) H(52) 119.6 no . . .
C(47) C(46) H(52) 119.7 no . . .
N(8) C(47) H(53) 119.2 no . . .
C(46) C(47) H(53) 119.2 no . . .
C(45) C(48) H(54) 109.8 no . . .
C(45) C(48) H(55) 109.1 no . . .
C(45) C(48) H(56) 109.4 no . . .
H(54) C(48) H(55) 109.5 no . . .
H(54) C(48) H(56) 109.5 no . . .
H(55) C(48) H(56) 109.5 no . . .
C(50) C(49) H(57) 118.5 no . . .
C(54) C(49) H(57) 118.6 no . . .
C(49) C(50) H(58) 120.7 no . . .
C(51) C(50) H(58) 120.5 no . . .
C(50) C(51) H(59) 120.2 no . . .
C(52) C(51) H(59) 120.1 no . . .
C(51) C(52) H(60) 120.1 no . . .
C(53) C(52) H(60) 119.8 no . . .
C(52) C(53) H(61) 119.4 no . . .
C(54) C(53) H(61) 119.2 no . . .
C(49) C(54) H(62) 121.6 no . . .
C(53) C(54) H(62) 121.5 no . . .
C(56) C(55) H(63) 121.6 no . . .
C(60) C(55) H(63) 121.5 no . . .
C(55) C(56) H(64) 119.4 no . . .
C(57) C(56) H(64) 119.4 no . . .
C(56) C(57) H(65) 119.5 no . . .
C(58) C(57) H(65) 119.4 no . . .
C(57) C(58) H(66) 120.9 no . . .
C(59) C(58) H(66) 120.5 no . . .
C(58) C(59) H(67) 120.3 no . . .
C(60) C(59) H(67) 120.0 no . . .
C(55) C(60) H(68) 118.8 no . . .
C(59) C(60) H(68) 118.8 no . . .
C(62) C(61) H(69) 119.3 no . . .
C(66) C(61) H(69) 119.5 no . . .
C(61) C(62) H(70) 123.2 no . . .
C(63) C(62) H(70) 123.2 no . . .
C(62) C(63) H(71) 117.1 no . . .
C(64) C(63) H(71) 117.0 no . . .
C(63) C(64) H(72) 120.5 no . . .
C(65) C(64) H(72) 120.3 no . . .
C(64) C(65) H(73) 121.5 no . . .
C(66) C(65) H(73) 121.6 no . . .
C(61) C(66) H(74) 118.5 no . . .
C(65) C(66) H(74) 118.4 no . . .
C(68) C(67) H(75) 115.7 no . . .
C(72) C(67) H(75) 117.9 no . . .
C(67) C(68) H(76) 124.3 no . . .
C(69) C(68) H(76) 122.0 no . . .
C(68) C(69) H(77) 126.1 no . . .
C(70) C(69) H(77) 124.4 no . . .
C(69) C(70) H(78) 119.2 no . . .
C(71) C(70) H(78) 118.4 no . . .
C(70) C(71) H(79) 117.7 no . . .
C(72) C(71) H(79) 116.9 no . . .
C(67) C(72) H(80) 118.1 no . . .
C(71) C(72) H(80) 119.8 no . . .

loop_
_geom_bond_atom_site_label_1
_geom_bond_atom_site_label_2
_geom_bond_distance
_geom_bond_publ_flag
_geom_bond_site_symmetry_1
_geom_bond_site_symmetry_2
Cu(1) F(1) 2.530(4) yes . .
Cu(1) F(7) 2.575(4) yes . .
Cu(1) N(1) 1.995(5) yes . .
Cu(1) N(2) 1.999(5) yes . .
Cu(1) N(3) 2.012(5) yes . .
Cu(1) N(4) 2.009(5) yes . .
Cu(2) F(13) 2.612(4) yes . .
Cu(2) O(1) 2.437(5) yes . .
Cu(2) N(5) 1.993(5) yes . .
Cu(2) N(6) 2.022(4) yes . .
Cu(2) N(7) 2.029(5) yes . .
Cu(2) N(8) 2.022(4) yes . .
P(1) F(7) 1.617(4) yes . .
P(1) F(8) 1.588(4) yes . .
P(1) F(9) 1.598(5) yes . .
P(1) F(10) 1.596(5) yes . .
P(1) F(11) 1.593(4) yes . .
P(1) F(12) 1.595(4) yes . .
P(2) F(1) 1.609(4) yes . .
P(2) F(2) 1.590(5) yes . .
P(2) F(3) 1.578(4) yes . .
P(2) F(4) 1.584(5) yes . .
P(2) F(5) 1.600(5) yes . .
P(2) F(6) 1.575(5) yes . .
P(3) F(13) 1.612(4) yes . .
P(3) F(14) 1.587(4) yes . .
P(3) F(15) 1.600(5) yes . .
P(3) F(16) 1.596(5) yes . .
P(3) F(17) 1.597(4) yes . .
P(3) F(18) 1.606(5) yes . .
P(4) F(19) 1.572(8) yes . .
P(4) F(20) 1.540(9) yes . .
P(4) F(21) 1.559(8) yes . .
P(4) F(22) 1.568(8) yes . .
P(4) F(23) 1.566(5) yes . .
P(4) F(24) 1.583(7) yes . .
N(1) C(1) 1.360(7) yes . .
N(1) C(5) 1.356(8) yes . .
N(2) C(7) 1.345(8) yes . .
N(2) C(11) 1.341(9) yes . .
N(3) C(13) 1.337(10) yes . .
N(3) C(17) 1.337(7) yes . .
N(4) C(19) 1.352(8) yes . .
N(4) C(23) 1.356(7) yes . .
N(5) C(25) 1.366(7) yes . .
N(5) C(29) 1.339(9) yes . .
N(6) C(31) 1.353(8) yes . .
N(6) C(35) 1.338(9) yes . .
N(7) C(37) 1.347(9) yes . .
N(7) C(41) 1.329(7) yes . .
N(8) C(43) 1.356(7) yes . .
N(8) C(47) 1.356(7) yes . .
C(1) C(2) 1.386(9) yes . .
C(2) C(3) 1.394(9) yes . .
C(3) C(4) 1.374(9) yes . .
C(3) C(6) 1.501(11) yes . .
C(4) C(5) 1.386(9) yes . .
C(7) C(8) 1.376(9) yes . .
C(8) C(9) 1.405(12) yes . .
C(9) C(10) 1.368(10) yes . .
C(9) C(12) 1.494(13) yes . .
C(10) C(11) 1.376(9) yes . .
C(13) C(14) 1.372(9) yes . .
C(14) C(15) 1.385(9) yes . .
C(15) C(16) 1.388(12) yes . .
C(15) C(18) 1.514(12) yes . .
C(16) C(17) 1.385(9) yes . .
C(19) C(20) 1.369(10) yes . .
C(20) C(21) 1.390(8) yes . .
C(21) C(22) 1.404(9) yes . .
C(21) C(24) 1.539(12) yes . .
C(22) C(23) 1.347(9) yes . .
C(25) C(26) 1.365(10) yes . .
C(26) C(27) 1.399(10) yes . .
C(27) C(28) 1.373(9) yes . .
C(27) C(30) 1.507(12) yes . .
C(28) C(29) 1.385(10) yes . .
C(31) C(32) 1.364(8) yes . .
C(32) C(33) 1.387(11) yes . .
C(33) C(34) 1.394(10) yes . .
C(33) C(36) 1.492(11) yes . .
C(34) C(35) 1.380(9) yes . .
C(37) C(38) 1.375(10) yes . .
C(38) C(39) 1.394(8) yes . .
C(39) C(40) 1.376(11) yes . .
C(39) C(42) 1.526(12) yes . .
C(40) C(41) 1.375(10) yes . .
C(43) C(44) 1.366(9) yes . .
C(44) C(45) 1.404(8) yes . .
C(45) C(46) 1.390(9) yes . .
C(45) C(48) 1.502(11) yes . .
C(46) C(47) 1.387(8) yes . .
C(49) C(50) 1.392(14) yes . .
C(49) C(54) 1.349(13) yes . .
C(50) C(51) 1.432(12) yes . .
C(51) C(52) 1.366(13) yes . .
C(52) C(53) 1.375(15) yes . .
C(53) C(54) 1.452(14) yes . .
C(55) C(56) 1.435(13) yes . .
C(55) C(60) 1.358(11) yes . .
C(56) C(57) 1.353(13) yes . .
C(57) C(58) 1.364(12) yes . .
C(58) C(59) 1.421(13) yes . .
C(59) C(60) 1.368(13) yes . .
C(61) C(62) 1.396(18) yes . .
C(61) C(66) 1.295(16) yes . .
C(62) C(63) 1.412(18) yes . .
C(63) C(64) 1.271(18) yes . .
C(64) C(65) 1.386(18) yes . .
C(65) C(66) 1.389(17) yes . .
C(67) C(68) 1.38(2) yes . .
C(67) C(72) 1.20(2) yes . .
C(68) C(69) 1.59(2) yes . .
C(69) C(70) 1.41(2) yes . .
C(70) C(71) 1.302(17) yes . .
C(71) C(72) 1.22(2) yes . .
C(1) H(1) 0.950 no . .
C(2) H(2) 0.950 no . .
C(4) H(3) 0.950 no . .
C(5) H(4) 0.950 no . .
C(6) H(5) 0.950 no . .
C(6) H(6) 0.950 no . .
C(6) H(7) 0.950 no . .
C(7) H(8) 0.950 no . .
C(8) H(9) 0.950 no . .
C(10) H(10) 0.950 no . .
C(11) H(11) 0.950 no . .
C(12) H(12) 0.950 no . .
C(12) H(13) 0.950 no . .
C(12) H(14) 0.950 no . .
C(13) H(15) 0.950 no . .
C(14) H(16) 0.950 no . .
C(16) H(17) 0.950 no . .
C(17) H(18) 0.950 no . .
C(18) H(19) 0.950 no . .
C(18) H(20) 0.950 no . .
C(18) H(21) 0.950 no . .
C(19) H(22) 0.950 no . .
C(20) H(23) 0.950 no . .
C(22) H(24) 0.950 no . .
C(23) H(25) 0.950 no . .
C(24) H(26) 0.950 no . .
C(24) H(27) 0.950 no . .
C(24) H(28) 0.950 no . .
C(25) H(29) 0.950 no . .
C(26) H(30) 0.950 no . .
C(28) H(31) 0.950 no . .
C(29) H(32) 0.950 no . .
C(30) H(33) 0.950 no . .
C(30) H(34) 0.950 no . .
C(30) H(35) 0.950 no . .
C(31) H(36) 0.950 no . .
C(32) H(37) 0.950 no . .
C(34) H(38) 0.950 no . .
C(35) H(39) 0.950 no . .
C(36) H(40) 0.950 no . .
C(36) H(41) 0.950 no . .
C(36) H(42) 0.950 no . .
C(37) H(43) 0.950 no . .
C(38) H(44) 0.950 no . .
C(40) H(45) 0.950 no . .
C(41) H(46) 0.950 no . .
C(42) H(47) 0.950 no . .
C(42) H(48) 0.950 no . .
C(42) H(49) 0.950 no . .
C(43) H(50) 0.950 no . .
C(44) H(51) 0.950 no . .
C(46) H(52) 0.950 no . .
C(47) H(53) 0.950 no . .
C(48) H(54) 0.950 no . .
C(48) H(55) 0.950 no . .
C(48) H(56) 0.950 no . .
C(49) H(57) 0.950 no . .
C(50) H(58) 0.950 no . .
C(51) H(59) 0.950 no . .
C(52) H(60) 0.950 no . .
C(53) H(61) 0.950 no . .
C(54) H(62) 0.950 no . .
C(55) H(63) 0.950 no . .
C(56) H(64) 0.950 no . .
C(57) H(65) 0.950 no . .
C(58) H(66) 0.950 no . .
C(59) H(67) 0.950 no . .
C(60) H(68) 0.950 no . .
C(61) H(69) 0.950 no . .
C(62) H(70) 0.950 no . .
C(63) H(71) 0.950 no . .
C(64) H(72) 0.950 no . .
C(65) H(73) 0.950 no . .
C(66) H(74) 0.950 no . .
C(67) H(75) 0.950 no . .
C(68) H(76) 0.950 no . .
C(69) H(77) 0.950 no . .
C(70) H(78) 0.950 no . .
C(71) H(79) 0.950 no . .
C(72) H(80) 0.950 no . .

loop_
_geom_contact_atom_site_label_1
_geom_contact_atom_site_label_2
_geom_contact_distance
_geom_contact_publ_flag
_geom_contact_site_symmetry_1
_geom_contact_site_symmetry_2
F(2) N(5) 3.487(6) ? . 1_554
F(2) C(25) 3.170(7) ? . 1_554
F(2) C(26) 3.164(8) ? . 1_554
F(2) C(27) 3.491(9) ? . 1_554
F(2) C(47) 3.377(8) ? . 1_554
F(3) C(71) 3.596(14) ? . 1_554
F(4) F(21) 3.227(9) ? . 1_454
F(4) C(46) 3.374(7) ? . 1_554
F(4) C(47) 3.503(7) ? . 1_554
F(5) O(1) 2.918(6) ? . 1_554
F(5) C(47) 3.451(7) ? . 1_554
F(5) C(61) 3.499(14) ? . 1_554
F(6) C(64) 3.541(14) ? . 1_544
F(6) C(69) 3.428(17) ? . 1_454
F(8) C(36) 3.506(14) ? . 1_455
F(8) C(48) 3.485(12) ? . 1_545
F(9) C(51) 3.338(10) ? . 1_545
F(9) C(52) 3.448(12) ? . 1_545
F(9) C(56) 3.552(9) ? . 1_455
F(10) C(28) 3.587(8) ? . .
F(10) C(49) 3.496(11) ? . .
F(10) C(54) 3.370(10) ? . .
F(10) C(59) 3.543(9) ? . .
F(11) C(44) 3.515(7) ? . 1_545
F(11) C(51) 3.565(10) ? . 1_545
F(11) C(59) 3.429(9) ? . .
F(11) C(60) 3.472(9) ? . .
F(12) C(34) 3.499(9) ? . 1_455
F(12) C(54) 3.593(10) ? . .
F(12) C(56) 3.343(10) ? . 1_455
F(12) C(57) 3.426(9) ? . 1_455
F(14) C(6) 3.508(11) ? . 1_665
F(14) C(12) 3.525(14) ? . 1_565
F(14) C(18) 3.479(14) ? . .
F(14) C(24) 3.526(11) ? . 1_655
F(15) C(2) 3.587(7) ? . 1_665
F(15) C(52) 3.467(10) ? . 1_655
F(15) C(53) 3.381(11) ? . 1_655
F(15) C(55) 3.507(10) ? . 1_565
F(16) C(14) 3.542(9) ? . .
F(16) C(49) 3.481(10) ? . .
F(16) C(50) 3.292(9) ? . .
F(17) C(20) 3.556(8) ? . 1_655
F(17) C(53) 3.559(11) ? . 1_655
F(17) C(57) 3.563(9) ? . .
F(17) C(58) 3.417(10) ? . .
F(18) C(8) 3.506(8) ? . 1_565
F(18) C(50) 3.570(10) ? . .
F(18) C(55) 3.338(10) ? . 1_565
F(18) C(60) 3.459(10) ? . 1_565
F(19) O(1) 2.856(10) ? . .
F(19) C(70) 3.508(16) ? . .
F(20) C(22) 3.408(11) ? . 1_656
F(20) C(65) 3.491(14) ? . 1_655
F(21) F(4) 3.227(9) ? . 1_656
F(21) C(31) 3.219(10) ? . .
F(21) C(32) 3.161(11) ? . .
F(22) C(18) 3.352(11) ? . 1_556
F(23) C(5) 3.437(8) ? . 1_656
F(23) C(18) 3.342(10) ? . 1_556
F(23) C(21) 3.432(10) ? . 1_656
F(23) C(22) 3.335(9) ? . 1_656
F(23) C(23) 3.520(8) ? . 1_656
F(24) O(1) 3.460(10) ? . .
F(24) C(31) 3.527(11) ? . .
F(24) C(37) 3.047(10) ? . .
F(24) C(38) 3.171(9) ? . .
O(1) F(5) 2.918(6) ? . 1_556
O(1) F(19) 2.856(10) ? . .
O(1) F(24) 3.460(10) ? . .
N(5) F(2) 3.487(6) ? . 1_556
C(2) F(15) 3.587(7) ? . 1_445
C(2) C(55) 3.572(10) ? . 1_455
C(2) C(56) 3.594(12) ? . 1_455
C(5) F(23) 3.437(8) ? . 1_454
C(6) F(14) 3.508(11) ? . 1_445
C(6) C(8) 3.531(10) ? . 1_455
C(8) F(18) 3.506(8) ? . 1_545
C(8) C(6) 3.531(10) ? . 1_655
C(12) F(14) 3.525(14) ? . 1_545
C(12) C(14) 3.548(11) ? . 1_545
C(14) F(16) 3.542(9) ? . .
C(14) C(12) 3.548(11) ? . 1_565
C(14) C(58) 3.557(10) ? . .
C(14) C(59) 3.482(9) ? . .
C(18) F(14) 3.479(14) ? . .
C(18) F(22) 3.352(11) ? . 1_554
C(18) F(23) 3.342(10) ? . 1_554
C(18) C(20) 3.480(11) ? . 1_655
C(20) F(17) 3.556(8) ? . 1_455
C(20) C(18) 3.480(11) ? . 1_455
C(20) C(53) 3.585(14) ? . .
C(21) F(23) 3.432(10) ? . 1_454
C(22) F(20) 3.408(11) ? . 1_454
C(22) F(23) 3.335(9) ? . 1_454
C(22) C(66) 3.566(12) ? . 1_554
C(23) F(23) 3.520(8) ? . 1_454
C(24) F(14) 3.526(11) ? . 1_455
C(25) F(2) 3.170(7) ? . 1_556
C(26) F(2) 3.164(8) ? . 1_556
C(27) F(2) 3.491(9) ? . 1_556
C(28) F(10) 3.587(8) ? . .
C(28) C(36) 3.569(10) ? . 1_455
C(28) C(58) 3.467(10) ? . .
C(28) C(59) 3.494(11) ? . .
C(30) C(44) 3.497(13) ? . 1_545
C(31) F(21) 3.219(10) ? . .
C(31) F(24) 3.527(11) ? . .
C(32) F(21) 3.161(11) ? . .
C(34) F(12) 3.499(9) ? . 1_655
C(34) C(42) 3.572(11) ? . 1_545
C(34) C(54) 3.571(9) ? . 1_655
C(36) F(8) 3.506(14) ? . 1_655
C(36) C(28) 3.569(10) ? . 1_655
C(37) F(24) 3.047(10) ? . .
C(38) F(24) 3.171(9) ? . .
C(40) C(48) 3.501(11) ? . 1_655
C(40) C(55) 3.586(10) ? . 1_565
C(40) C(56) 3.574(10) ? . 1_565
C(42) C(34) 3.572(11) ? . 1_565
C(44) F(11) 3.515(7) ? . 1_565
C(44) C(30) 3.497(13) ? . 1_565
C(44) C(51) 3.596(12) ? . .
C(46) F(4) 3.374(7) ? . 1_556
C(46) C(66) 3.474(14) ? . .
C(47) F(2) 3.377(8) ? . 1_556
C(47) F(4) 3.503(7) ? . 1_556
C(47) F(5) 3.451(7) ? . 1_556
C(48) F(8) 3.485(12) ? . 1_565
C(48) C(40) 3.501(11) ? . 1_455
C(49) F(10) 3.496(11) ? . .
C(49) F(16) 3.481(10) ? . .
C(50) F(16) 3.292(9) ? . .
C(50) F(18) 3.570(10) ? . .
C(51) F(9) 3.338(10) ? . 1_565
C(51) F(11) 3.565(10) ? . 1_565
C(51) C(44) 3.596(12) ? . .
C(52) F(9) 3.448(12) ? . 1_565
C(52) F(15) 3.467(10) ? . 1_455
C(53) F(15) 3.381(11) ? . 1_455
C(53) F(17) 3.559(11) ? . 1_455
C(53) C(20) 3.585(14) ? . .
C(54) F(10) 3.370(10) ? . .
C(54) F(12) 3.593(10) ? . .
C(54) C(34) 3.571(9) ? . 1_455
C(55) F(15) 3.507(10) ? . 1_545
C(55) F(18) 3.338(10) ? . 1_545
C(55) C(2) 3.572(10) ? . 1_655
C(55) C(40) 3.586(10) ? . 1_545
C(56) F(9) 3.552(9) ? . 1_655
C(56) F(12) 3.343(10) ? . 1_655
C(56) C(2) 3.594(12) ? . 1_655
C(56) C(40) 3.574(10) ? . 1_545
C(57) F(12) 3.426(9) ? . 1_655
C(57) F(17) 3.563(9) ? . .
C(58) F(17) 3.417(10) ? . .
C(58) C(14) 3.557(10) ? . .
C(58) C(28) 3.467(10) ? . .
C(59) F(10) 3.543(9) ? . .
C(59) F(11) 3.429(9) ? . .
C(59) C(14) 3.482(9) ? . .
C(59) C(28) 3.494(11) ? . .
C(60) F(11) 3.472(9) ? . .
C(60) F(18) 3.459(10) ? . 1_545
C(61) F(5) 3.499(14) ? . 1_556
C(64) F(6) 3.541(14) ? . 1_566
C(65) F(20) 3.491(14) ? . 1_455
C(66) C(22) 3.566(12) ? . 1_556
C(66) C(46) 3.474(14) ? . .
C(69) F(6) 3.428(17) ? . 1_656
C(70) F(19) 3.508(16) ? . .
C(71) F(3) 3.596(14) ? . 1_556
P(1) H(59) 3.500 ? . 1_545
P(1) H(62) 3.541 ? . .
P(1) H(64) 3.502 ? . 1_455
P(1) H(67) 3.564 ? . .
P(2) H(53) 3.260 ? . 1_554
P(3) H(58) 3.469 ? . .
P(3) H(61) 3.522 ? . 1_655
P(3) H(63) 3.482 ? . 1_565
P(3) H(66) 3.577 ? . .
P(4) H(36) 3.314 ? . .
F(2) H(29) 3.486 ? . 1_554
F(2) H(30) 3.471 ? . 1_554
F(2) H(42) 2.883 ? . 1_454
F(2) H(53) 2.515 ? . 1_554
F(2) H(72) 3.415 ? . 1_544
F(3) H(71) 2.934 ? . 1_544
F(3) H(72) 3.333 ? . 1_544
F(3) H(79) 2.835 ? . 1_554
F(3) H(80) 3.092 ? . 1_554
F(4) H(37) 2.991 ? . 1_454
F(4) H(42) 3.271 ? . 1_454
F(4) H(52) 2.666 ? . 1_554
F(4) H(53) 2.925 ? . 1_554
F(4) H(74) 2.956 ? . 1_554
F(4) H(77) 3.488 ? . 1_454
F(5) H(53) 2.620 ? . 1_554
F(5) H(69) 2.789 ? . 1_554
F(5) H(74) 3.072 ? . 1_554
F(5) H(79) 3.462 ? . 1_554
F(6) H(42) 3.407 ? . 1_454
F(6) H(72) 2.723 ? . 1_544
F(6) H(77) 2.603 ? . 1_454
F(8) H(31) 3.553 ? . .
F(8) H(34) 2.667 ? . .
F(8) H(38) 3.437 ? . 1_455
F(8) H(41) 2.577 ? . 1_455
F(8) H(45) 3.429 ? . 1_445
F(8) H(48) 2.686 ? . 1_445
F(8) H(51) 3.252 ? . 1_545
F(8) H(54) 3.290 ? . 1_545
F(8) H(56) 2.852 ? . 1_545
F(9) H(45) 2.677 ? . 1_445
F(9) H(56) 2.974 ? . 1_545
F(9) H(59) 2.650 ? . 1_545
F(9) H(60) 2.878 ? . 1_545
F(9) H(64) 2.610 ? . 1_455
F(10) H(31) 2.650 ? . .
F(10) H(34) 3.385 ? . .
F(10) H(40) 3.564 ? . 1_455
F(10) H(41) 3.262 ? . 1_455
F(10) H(57) 2.908 ? . .
F(10) H(62) 2.692 ? . .
F(10) H(67) 2.604 ? . .
F(11) H(34) 3.217 ? . .
F(11) H(51) 2.572 ? . 1_545
F(11) H(56) 3.493 ? . 1_545
F(11) H(59) 2.619 ? . 1_545
F(11) H(67) 2.775 ? . .
F(11) H(68) 2.847 ? . .
F(12) H(38) 2.555 ? . 1_455
F(12) H(41) 3.429 ? . 1_455
F(12) H(48) 3.371 ? . 1_445
F(12) H(62) 2.665 ? . .
F(12) H(64) 2.659 ? . 1_455
F(12) H(65) 2.833 ? . 1_455
F(14) H(2) 3.439 ? . 1_665
F(14) H(5) 3.158 ? . 1_665
F(14) H(7) 2.994 ? . 1_665
F(14) H(9) 3.262 ? . 1_565
F(14) H(12) 3.240 ? . 1_565
F(14) H(14) 2.976 ? . 1_565
F(14) H(19) 3.056 ? . .
F(14) H(21) 3.028 ? . .
F(14) H(23) 3.482 ? . 1_655
F(14) H(26) 3.263 ? . 1_655
F(14) H(28) 2.937 ? . 1_655
F(15) H(2) 2.641 ? . 1_665
F(15) H(7) 3.434 ? . 1_665
F(15) H(28) 3.063 ? . 1_655
F(15) H(60) 2.876 ? . 1_655
F(15) H(61) 2.693 ? . 1_655
F(15) H(63) 2.567 ? . 1_565
F(16) H(14) 2.945 ? . 1_565
F(16) H(16) 2.613 ? . .
F(16) H(21) 3.234 ? . .
F(16) H(57) 2.954 ? . .
F(16) H(58) 2.585 ? . .
F(16) H(66) 2.692 ? . .
F(17) H(21) 2.786 ? . .
F(17) H(23) 2.611 ? . 1_655
F(17) H(28) 3.482 ? . 1_655
F(17) H(61) 2.612 ? . 1_655
F(17) H(65) 3.005 ? . .
F(17) H(66) 2.725 ? . .
F(18) H(7) 3.006 ? . 1_665
F(18) H(9) 2.559 ? . 1_565
F(18) H(14) 3.527 ? . 1_565
F(18) H(58) 2.637 ? . .
F(18) H(63) 2.661 ? . 1_565
F(18) H(68) 2.873 ? . 1_565
F(19) H(17) 2.854 ? . 1_556
F(19) H(36) 2.960 ? . .
F(19) H(78) 2.735 ? . .
F(20) H(24) 3.122 ? . 1_656
F(20) H(26) 3.219 ? . 1_656
F(20) H(73) 2.749 ? . 1_655
F(20) H(74) 3.506 ? . 1_655
F(20) H(75) 3.454 ? . 1_565
F(20) H(76) 2.855 ? . 1_565
F(21) H(36) 2.618 ? . .
F(21) H(37) 2.513 ? . .
F(21) H(52) 3.204 ? . 1_655
F(21) H(55) 3.558 ? . 1_655
F(21) H(78) 3.340 ? . .
F(22) H(19) 2.626 ? . 1_556
F(22) H(20) 3.343 ? . 1_556
F(22) H(26) 3.261 ? . 1_656
F(22) H(70) 3.134 ? . .
F(22) H(75) 2.874 ? . 1_565
F(23) H(3) 3.470 ? . 1_656
F(23) H(4) 2.741 ? . 1_656
F(23) H(17) 3.501 ? . 1_556
F(23) H(19) 3.096 ? . 1_556
F(23) H(20) 2.730 ? . 1_556
F(24) H(36) 2.589 ? . .
F(24) H(43) 3.099 ? . .
F(24) H(44) 3.315 ? . .
F(24) H(70) 3.504 ? . .
F(24) H(75) 3.398 ? . 1_565
O(1) H(69) 3.168 ? . .
O(1) H(78) 3.305 ? . .
O(1) H(79) 3.303 ? . .
C(1) H(64) 3.363 ? . 1_455
C(2) H(27) 3.346 ? . 1_545
C(2) H(28) 3.152 ? . 1_545
C(2) H(63) 3.326 ? . 1_455
C(2) H(64) 3.322 ? . 1_455
C(4) H(17) 3.364 ? . 1_455
C(4) H(20) 3.394 ? . 1_455
C(5) H(20) 3.560 ? . 1_455
C(6) H(9) 3.236 ? . 1_455
C(7) H(6) 3.459 ? . 1_655
C(7) H(59) 3.410 ? . 1_545
C(8) H(5) 3.545 ? . 1_655
C(8) H(6) 3.303 ? . 1_655
C(8) H(7) 3.179 ? . 1_655
C(8) H(58) 3.407 ? . 1_545
C(8) H(59) 3.396 ? . 1_545
C(10) H(24) 3.531 ? . 1_545
C(10) H(27) 3.378 ? . 1_545
C(11) H(27) 3.552 ? . 1_545
C(12) H(16) 3.312 ? . 1_545
C(13) H(13) 3.550 ? . 1_565
C(13) H(67) 3.278 ? . .
C(14) H(13) 3.299 ? . 1_565
C(14) H(14) 3.123 ? . 1_565
C(14) H(66) 3.317 ? . .
C(14) H(67) 3.172 ? . .
C(16) H(3) 3.399 ? . 1_655
C(16) H(6) 3.238 ? . 1_655
C(17) H(6) 3.341 ? . 1_655
C(18) H(23) 3.152 ? . 1_655
C(19) H(20) 3.398 ? . 1_455
C(19) H(62) 3.278 ? . .
C(20) H(19) 3.503 ? . 1_455
C(20) H(20) 3.145 ? . 1_455
C(20) H(21) 3.230 ? . 1_455
C(20) H(61) 3.272 ? . .
C(20) H(62) 3.301 ? . .
C(22) H(10) 3.462 ? . 1_565
C(22) H(13) 3.351 ? . 1_565
C(22) H(74) 3.359 ? . 1_554
C(23) H(13) 3.499 ? . 1_565
C(23) H(74) 3.332 ? . 1_554
C(24) H(2) 3.349 ? . 1_565
C(25) H(47) 3.563 ? . 1_545
C(25) H(79) 3.374 ? . .
C(26) H(44) 3.412 ? . 1_545
C(26) H(47) 3.343 ? . 1_545
C(26) H(71) 3.462 ? . 1_545
C(28) H(40) 3.011 ? . 1_455
C(28) H(41) 3.538 ? . 1_455
C(28) H(57) 3.572 ? . .
C(28) H(66) 3.177 ? . .
C(28) H(67) 3.230 ? . .
C(29) H(40) 3.347 ? . 1_455
C(29) H(57) 3.568 ? . .
C(29) H(66) 3.245 ? . .
C(30) H(51) 3.148 ? . 1_545
C(31) H(55) 3.370 ? . 1_655
C(31) H(78) 3.089 ? . .
C(32) H(52) 3.293 ? . 1_655
C(32) H(55) 3.319 ? . 1_655
C(32) H(77) 3.544 ? . .
C(32) H(78) 3.155 ? . .
C(34) H(47) 3.073 ? . 1_545
C(34) H(48) 3.423 ? . 1_545
C(34) H(61) 3.392 ? . 1_655
C(34) H(62) 3.336 ? . 1_655
C(35) H(47) 3.377 ? . 1_545
C(35) H(61) 3.377 ? . 1_655
C(35) H(65) 3.599 ? . .
C(36) H(31) 3.234 ? . 1_655
C(37) H(70) 3.572 ? . .
C(38) H(30) 3.211 ? . 1_565
C(38) H(70) 3.588 ? . .
C(40) H(55) 3.225 ? . 1_655
C(40) H(56) 3.104 ? . 1_655
C(40) H(63) 3.338 ? . 1_565
C(40) H(64) 3.324 ? . 1_565
C(41) H(55) 3.470 ? . 1_655
C(41) H(63) 3.301 ? . 1_565
C(42) H(30) 3.543 ? . 1_565
C(42) H(38) 3.327 ? . 1_565
C(43) H(33) 3.323 ? . 1_565
C(43) H(58) 3.339 ? . .
C(44) H(33) 3.155 ? . 1_565
C(44) H(34) 3.320 ? . 1_565
C(44) H(35) 3.449 ? . 1_565
C(44) H(58) 3.363 ? . .
C(44) H(59) 3.277 ? . .
C(46) H(37) 3.331 ? . 1_455
C(46) H(74) 3.146 ? . .
C(47) H(74) 3.495 ? . .
C(48) H(45) 3.251 ? . 1_455
C(48) H(73) 3.597 ? . .
C(49) H(14) 3.548 ? . 1_565
C(49) H(15) 3.528 ? . .
C(49) H(32) 3.450 ? . .
C(49) H(40) 3.376 ? . 1_455
C(50) H(9) 3.339 ? . 1_565
C(50) H(14) 3.322 ? . 1_565
C(50) H(32) 3.567 ? . .
C(51) H(9) 3.583 ? . 1_565
C(51) H(51) 3.326 ? . .
C(51) H(56) 3.385 ? . .
C(52) H(1) 3.541 ? . 1_565
C(52) H(46) 3.587 ? . 1_455
C(53) H(23) 3.230 ? . .
C(53) H(28) 3.411 ? . .
C(53) H(38) 3.572 ? . 1_455
C(54) H(15) 3.596 ? . .
C(54) H(23) 3.499 ? . .
C(54) H(38) 3.256 ? . 1_455
C(54) H(40) 3.454 ? . 1_455
C(55) H(2) 3.205 ? . 1_655
C(55) H(7) 3.167 ? . 1_655
C(55) H(45) 3.459 ? . 1_545
C(56) H(2) 3.485 ? . 1_655
C(56) H(45) 3.191 ? . 1_545
C(56) H(47) 3.538 ? . 1_545
C(57) H(21) 3.316 ? . .
C(57) H(22) 3.558 ? . 1_655
C(57) H(39) 3.472 ? . .
C(57) H(47) 3.477 ? . 1_545
C(58) H(16) 3.222 ? . .
C(58) H(21) 3.038 ? . .
C(58) H(31) 3.447 ? . .
C(59) H(16) 3.392 ? . .
C(59) H(31) 3.204 ? . .
C(59) H(33) 3.144 ? . .
C(60) H(7) 3.366 ? . 1_655
C(60) H(8) 3.549 ? . .
C(60) H(33) 3.120 ? . .
C(60) H(50) 3.558 ? . 1_545
C(61) H(10) 3.540 ? . 1_566
C(61) H(24) 3.407 ? . 1_556
C(61) H(25) 3.336 ? . 1_556
C(61) H(43) 3.200 ? . .
C(62) H(10) 3.242 ? . 1_566
C(62) H(12) 3.550 ? . 1_566
C(62) H(43) 2.977 ? . .
C(62) H(44) 3.322 ? . .
C(62) H(75) 3.407 ? . 1_565
C(62) H(80) 3.360 ? . 1_565
C(63) H(10) 2.960 ? . 1_566
C(63) H(30) 3.393 ? . 1_565
C(63) H(35) 3.131 ? . 1_565
C(63) H(44) 3.489 ? . .
C(63) H(80) 3.104 ? . 1_565
C(64) H(10) 3.047 ? . 1_566
C(64) H(35) 2.996 ? . 1_565
C(65) H(10) 3.388 ? . 1_566
C(65) H(24) 3.053 ? . 1_556
C(65) H(54) 3.414 ? . .
C(66) H(24) 2.832 ? . 1_556
C(66) H(25) 3.169 ? . 1_556
C(66) H(52) 3.321 ? . .
C(67) H(5) 3.210 ? . 1_656
C(67) H(44) 3.282 ? . 1_545
C(67) H(49) 3.535 ? . 1_545
C(67) H(70) 3.271 ? . 1_545
C(68) H(49) 3.219 ? . 1_545
C(69) H(3) 3.205 ? . 1_656
C(69) H(49) 3.205 ? . 1_545
C(70) H(3) 2.918 ? . 1_656
C(70) H(29) 3.127 ? . .
C(70) H(49) 3.510 ? . 1_545
C(71) H(3) 3.105 ? . 1_656
C(71) H(29) 2.979 ? . .
C(71) H(30) 3.481 ? . .
C(72) H(3) 3.483 ? . 1_656
C(72) H(5) 3.263 ? . 1_656
C(72) H(6) 3.487 ? . 1_656
C(72) H(30) 3.544 ? . .
C(72) H(44) 3.539 ? . 1_545
C(72) H(70) 3.439 ? . 1_545
C(72) H(71) 3.045 ? . 1_545
H(1) C(52) 3.541 ? . 1_545
H(1) H(59) 3.385 ? . 1_545
H(1) H(60) 3.012 ? . 1_545
H(1) H(64) 3.280 ? . 1_455
H(2) F(14) 3.439 ? . 1_445
H(2) F(15) 2.641 ? . 1_445
H(2) C(24) 3.349 ? . 1_545
H(2) C(55) 3.205 ? . 1_455
H(2) C(56) 3.485 ? . 1_455
H(2) H(26) 3.583 ? . 1_545
H(2) H(27) 3.313 ? . 1_545
H(2) H(28) 2.688 ? . 1_545
H(2) H(60) 3.072 ? . 1_545
H(2) H(63) 2.734 ? . 1_455
H(2) H(64) 3.216 ? . 1_455
H(3) F(23) 3.470 ? . 1_454
H(3) C(16) 3.399 ? . 1_455
H(3) C(69) 3.205 ? . 1_454
H(3) C(70) 2.918 ? . 1_454
H(3) C(71) 3.105 ? . 1_454
H(3) C(72) 3.483 ? . 1_454
H(3) H(17) 2.664 ? . 1_455
H(3) H(20) 3.273 ? . 1_455
H(3) H(77) 3.596 ? . 1_454
H(3) H(78) 3.168 ? . 1_454
H(3) H(79) 3.463 ? . 1_454
H(4) F(23) 2.741 ? . 1_454
H(4) H(20) 3.558 ? . 1_455
H(5) F(14) 3.158 ? . 1_445
H(5) C(8) 3.545 ? . 1_455
H(5) C(67) 3.210 ? . 1_454
H(5) C(72) 3.263 ? . 1_454
H(5) H(9) 3.308 ? . 1_455
H(5) H(12) 3.381 ? . 1_455
H(5) H(26) 3.267 ? . 1_545
H(5) H(75) 3.231 ? . 1_454
H(5) H(80) 3.213 ? . 1_454
H(6) C(7) 3.459 ? . 1_455
H(6) C(8) 3.303 ? . 1_455
H(6) C(16) 3.238 ? . 1_455
H(6) C(17) 3.341 ? . 1_455
H(6) C(72) 3.487 ? . 1_454
H(6) H(8) 3.520 ? . 1_455
H(6) H(9) 3.234 ? . 1_455
H(6) H(17) 3.099 ? . 1_455
H(6) H(18) 3.239 ? . 1_455
H(6) H(80) 3.367 ? . 1_454
H(7) F(14) 2.994 ? . 1_445
H(7) F(15) 3.434 ? . 1_445
H(7) F(18) 3.006 ? . 1_445
H(7) C(8) 3.179 ? . 1_455
H(7) C(55) 3.167 ? . 1_455
H(7) C(60) 3.366 ? . 1_455
H(7) H(9) 2.670 ? . 1_455
H(7) H(63) 2.948 ? . 1_455
H(7) H(68) 3.260 ? . 1_455
H(8) C(60) 3.549 ? . .
H(8) H(6) 3.520 ? . 1_655
H(8) H(59) 3.313 ? . 1_545
H(8) H(67) 3.452 ? . .
H(8) H(68) 2.955 ? . .
H(9) F(14) 3.262 ? . 1_545
H(9) F(18) 2.559 ? . 1_545
H(9) C(6) 3.236 ? . 1_655
H(9) C(50) 3.339 ? . 1_545
H(9) C(51) 3.583 ? . 1_545
H(9) H(5) 3.308 ? . 1_655
H(9) H(6) 3.234 ? . 1_655
H(9) H(7) 2.670 ? . 1_655
H(9) H(58) 2.859 ? . 1_545
H(9) H(59) 3.325 ? . 1_545
H(9) H(68) 3.156 ? . .
H(10) C(22) 3.462 ? . 1_545
H(10) C(61) 3.540 ? . 1_544
H(10) C(62) 3.242 ? . 1_544
H(10) C(63) 2.960 ? . 1_544
H(10) C(64) 3.047 ? . 1_544
H(10) C(65) 3.388 ? . 1_544
H(10) H(24) 2.771 ? . 1_545
H(10) H(27) 3.123 ? . 1_545
H(10) H(71) 3.277 ? . 1_544
H(10) H(72) 3.401 ? . 1_544
H(11) H(27) 3.428 ? . 1_545
H(12) F(14) 3.240 ? . 1_545
H(12) C(62) 3.550 ? . 1_544
H(12) H(5) 3.381 ? . 1_655
H(12) H(16) 3.528 ? . 1_545
H(12) H(19) 3.162 ? . 1_545
H(12) H(70) 3.247 ? . 1_544
H(13) C(13) 3.550 ? . 1_545
H(13) C(14) 3.299 ? . 1_545
H(13) C(22) 3.351 ? . 1_545
H(13) C(23) 3.499 ? . 1_545
H(13) H(16) 3.272 ? . 1_545
H(13) H(24) 3.187 ? . 1_545
H(13) H(25) 3.427 ? . 1_545
H(14) F(14) 2.976 ? . 1_545
H(14) F(16) 2.945 ? . 1_545
H(14) F(18) 3.527 ? . 1_545
H(14) C(14) 3.123 ? . 1_545
H(14) C(49) 3.548 ? . 1_545
H(14) C(50) 3.322 ? . 1_545
H(14) H(16) 2.667 ? . 1_545
H(14) H(19) 3.600 ? . 1_545
H(14) H(57) 3.519 ? . 1_545
H(14) H(58) 3.094 ? . 1_545
H(15) C(49) 3.528 ? . .
H(15) C(54) 3.596 ? . .
H(15) H(57) 3.067 ? . .
H(15) H(62) 3.189 ? . .
H(15) H(67) 3.244 ? . .
H(16) F(16) 2.613 ? . .
H(16) C(12) 3.312 ? . 1_565
H(16) C(58) 3.222 ? . .
H(16) C(59) 3.392 ? . .
H(16) H(12) 3.528 ? . 1_565
H(16) H(13) 3.272 ? . 1_565
H(16) H(14) 2.667 ? . 1_565
H(16) H(57) 2.954 ? . .
H(16) H(66) 2.755 ? . .
H(16) H(67) 3.070 ? . .
H(17) F(19) 2.854 ? . 1_554
H(17) F(23) 3.501 ? . 1_554
H(17) C(4) 3.364 ? . 1_655
H(17) H(3) 2.664 ? . 1_655
H(17) H(6) 3.099 ? . 1_655
H(17) H(79) 3.376 ? . 1_554
H(18) H(6) 3.239 ? . 1_655
H(18) H(79) 3.272 ? . 1_554
H(19) F(14) 3.056 ? . .
H(19) F(22) 2.626 ? . 1_554
H(19) F(23) 3.096 ? . 1_554
H(19) C(20) 3.503 ? . 1_655
H(19) H(12) 3.162 ? . 1_565
H(19) H(14) 3.600 ? . 1_565
H(19) H(23) 3.233 ? . 1_655
H(19) H(26) 3.190 ? . 1_655
H(20) F(22) 3.343 ? . 1_554
H(20) F(23) 2.730 ? . 1_554
H(20) C(4) 3.394 ? . 1_655
H(20) C(5) 3.560 ? . 1_655
H(20) C(19) 3.398 ? . 1_655
H(20) C(20) 3.145 ? . 1_655
H(20) H(3) 3.273 ? . 1_655
H(20) H(4) 3.558 ? . 1_655
H(20) H(22) 3.444 ? . 1_655
H(20) H(23) 3.044 ? . 1_655
H(21) F(14) 3.028 ? . .
H(21) F(16) 3.234 ? . .
H(21) F(17) 2.786 ? . .
H(21) C(20) 3.230 ? . 1_655
H(21) C(57) 3.316 ? . .
H(21) C(58) 3.038 ? . .
H(21) H(23) 2.677 ? . 1_655
H(21) H(65) 3.268 ? . .
H(21) H(66) 2.788 ? . .
H(22) C(57) 3.558 ? . 1_455
H(22) H(20) 3.444 ? . 1_455
H(22) H(62) 3.179 ? . .
H(22) H(64) 3.404 ? . 1_455
H(22) H(65) 3.037 ? . 1_455
H(23) F(14) 3.482 ? . 1_455
H(23) F(17) 2.611 ? . 1_455
H(23) C(18) 3.152 ? . 1_455
H(23) C(53) 3.230 ? . .
H(23) C(54) 3.499 ? . .
H(23) H(19) 3.233 ? . 1_455
H(23) H(20) 3.044 ? . 1_455
H(23) H(21) 2.677 ? . 1_455
H(23) H(61) 2.696 ? . .
H(23) H(62) 3.212 ? . .
H(23) H(65) 3.196 ? . 1_455
H(24) F(20) 3.122 ? . 1_454
H(24) C(10) 3.531 ? . 1_565
H(24) C(61) 3.407 ? . 1_554
H(24) C(65) 3.053 ? . 1_554
H(24) C(66) 2.832 ? . 1_554
H(24) H(10) 2.771 ? . 1_565
H(24) H(13) 3.187 ? . 1_565
H(24) H(73) 3.170 ? . 1_554
H(24) H(74) 2.807 ? . 1_554
H(25) C(61) 3.336 ? . 1_554
H(25) C(66) 3.169 ? . 1_554
H(25) H(13) 3.427 ? . 1_565
H(25) H(69) 3.040 ? . 1_554
H(25) H(74) 2.728 ? . 1_554
H(26) F(14) 3.263 ? . 1_455
H(26) F(20) 3.219 ? . 1_454
H(26) F(22) 3.261 ? . 1_454
H(26) H(2) 3.583 ? . 1_565
H(26) H(5) 3.267 ? . 1_565
H(26) H(19) 3.190 ? . 1_455
H(26) H(76) 3.528 ? . 1_464
H(27) C(2) 3.346 ? . 1_565
H(27) C(10) 3.378 ? . 1_565
H(27) C(11) 3.552 ? . 1_565
H(27) H(2) 3.313 ? . 1_565
H(27) H(10) 3.123 ? . 1_565
H(27) H(11) 3.428 ? . 1_565
H(28) F(14) 2.937 ? . 1_455
H(28) F(15) 3.063 ? . 1_455
H(28) F(17) 3.482 ? . 1_455
H(28) C(2) 3.152 ? . 1_565
H(28) C(53) 3.411 ? . .
H(28) H(2) 2.688 ? . 1_565
H(28) H(60) 3.511 ? . .
H(28) H(61) 3.105 ? . .
H(29) F(2) 3.486 ? . 1_556
H(29) C(70) 3.127 ? . .
H(29) C(71) 2.979 ? . .
H(29) H(47) 3.577 ? . 1_545
H(29) H(78) 2.933 ? . .
H(29) H(79) 2.643 ? . .
H(30) F(2) 3.471 ? . 1_556
H(30) C(38) 3.211 ? . 1_545
H(30) C(42) 3.543 ? . 1_545
H(30) C(63) 3.393 ? . 1_545
H(30) C(71) 3.481 ? . .
H(30) C(72) 3.544 ? . .
H(30) H(44) 2.576 ? . 1_545
H(30) H(47) 3.213 ? . 1_545
H(30) H(49) 3.281 ? . 1_545
H(30) H(71) 2.730 ? . 1_545
H(30) H(79) 3.368 ? . .
H(30) H(80) 3.581 ? . .
H(31) F(8) 3.553 ? . .
H(31) F(10) 2.650 ? . .
H(31) C(36) 3.234 ? . 1_455
H(31) C(58) 3.447 ? . .
H(31) C(59) 3.204 ? . .
H(31) H(40) 2.662 ? . 1_455
H(31) H(41) 3.064 ? . 1_455
H(31) H(42) 3.523 ? . 1_455
H(31) H(57) 2.916 ? . .
H(31) H(66) 3.163 ? . .
H(31) H(67) 2.704 ? . .
H(32) C(49) 3.450 ? . .
H(32) C(50) 3.567 ? . .
H(32) H(40) 3.268 ? . 1_455
H(32) H(57) 2.907 ? . .
H(32) H(58) 3.190 ? . .
H(32) H(66) 3.269 ? . .
H(33) C(43) 3.323 ? . 1_545
H(33) C(44) 3.155 ? . 1_545
H(33) C(59) 3.144 ? . .
H(33) C(60) 3.120 ? . .
H(33) H(50) 3.094 ? . 1_545
H(33) H(51) 2.796 ? . 1_545
H(33) H(67) 3.205 ? . .
H(33) H(68) 3.165 ? . .
H(34) F(8) 2.667 ? . .
H(34) F(10) 3.385 ? . .
H(34) F(11) 3.217 ? . .
H(34) C(44) 3.320 ? . 1_545
H(34) H(41) 3.209 ? . 1_455
H(34) H(51) 2.815 ? . 1_545
H(34) H(67) 3.468 ? . .
H(35) C(44) 3.449 ? . 1_545
H(35) C(63) 3.131 ? . 1_545
H(35) C(64) 2.996 ? . 1_545
H(35) H(44) 3.436 ? . 1_545
H(35) H(51) 3.346 ? . 1_545
H(35) H(71) 3.131 ? . 1_545
H(35) H(72) 2.934 ? . 1_545
H(36) P(4) 3.314 ? . .
H(36) F(19) 2.960 ? . .
H(36) F(21) 2.618 ? . .
H(36) F(24) 2.589 ? . .
H(36) H(55) 3.202 ? . 1_655
H(36) H(78) 3.075 ? . .
H(37) F(4) 2.991 ? . 1_656
H(37) F(21) 2.513 ? . .
H(37) C(46) 3.331 ? . 1_655
H(37) H(52) 2.574 ? . 1_655
H(37) H(55) 3.150 ? . 1_655
H(37) H(77) 3.282 ? . .
H(37) H(78) 3.166 ? . .
H(38) F(8) 3.437 ? . 1_655
H(38) F(12) 2.555 ? . 1_655
H(38) C(42) 3.327 ? . 1_545
H(38) C(53) 3.572 ? . 1_655
H(38) C(54) 3.256 ? . 1_655
H(38) H(47) 2.833 ? . 1_545
H(38) H(48) 3.031 ? . 1_545
H(38) H(61) 3.330 ? . 1_655
H(38) H(62) 2.790 ? . 1_655
H(38) H(65) 2.968 ? . .
H(39) C(57) 3.472 ? . .
H(39) H(47) 3.333 ? . 1_545
H(39) H(61) 3.322 ? . 1_655
H(39) H(65) 2.928 ? . .
H(39) H(66) 3.234 ? . .
H(40) F(10) 3.564 ? . 1_655
H(40) C(28) 3.011 ? . 1_655
H(40) C(29) 3.347 ? . 1_655
H(40) C(49) 3.376 ? . 1_655
H(40) C(54) 3.454 ? . 1_655
H(40) H(31) 2.662 ? . 1_655
H(40) H(32) 3.268 ? . 1_655
H(40) H(57) 3.269 ? . 1_655
H(40) H(62) 3.473 ? . 1_655
H(41) F(8) 2.577 ? . 1_655
H(41) F(10) 3.262 ? . 1_655
H(41) F(12) 3.429 ? . 1_655
H(41) C(28) 3.538 ? . 1_655
H(41) H(31) 3.064 ? . 1_655
H(41) H(34) 3.209 ? . 1_655
H(41) H(48) 3.021 ? . 1_545
H(42) F(2) 2.883 ? . 1_656
H(42) F(4) 3.271 ? . 1_656
H(42) F(6) 3.407 ? . 1_656
H(42) H(31) 3.523 ? . 1_655
H(42) H(77) 3.093 ? . .
H(43) F(24) 3.099 ? . .
H(43) C(61) 3.200 ? . .
H(43) C(62) 2.977 ? . .
H(43) H(69) 3.297 ? . .
H(43) H(70) 2.935 ? . .
H(44) F(24) 3.315 ? . .
H(44) C(26) 3.412 ? . 1_565
H(44) C(62) 3.322 ? . .
H(44) C(63) 3.489 ? . .
H(44) C(67) 3.282 ? . 1_565
H(44) C(72) 3.539 ? . 1_565
H(44) H(30) 2.576 ? . 1_565
H(44) H(35) 3.436 ? . 1_565
H(44) H(70) 2.981 ? . .
H(44) H(71) 3.222 ? . .
H(44) H(75) 3.160 ? . 1_565
H(45) F(8) 3.429 ? . 1_665
H(45) F(9) 2.677 ? . 1_665
H(45) C(48) 3.251 ? . 1_655
H(45) C(55) 3.459 ? . 1_565
H(45) C(56) 3.191 ? . 1_565
H(45) H(54) 3.463 ? . 1_655
H(45) H(55) 3.192 ? . 1_655
H(45) H(56) 2.630 ? . 1_655
H(45) H(60) 3.194 ? . 1_655
H(45) H(63) 3.221 ? . 1_565
H(45) H(64) 2.718 ? . 1_565
H(46) C(52) 3.587 ? . 1_655
H(46) H(55) 3.582 ? . 1_655
H(46) H(60) 3.049 ? . 1_655
H(46) H(61) 3.479 ? . 1_655
H(46) H(63) 3.153 ? . 1_565
H(47) C(25) 3.563 ? . 1_565
H(47) C(26) 3.343 ? . 1_565
H(47) C(34) 3.073 ? . 1_565
H(47) C(35) 3.377 ? . 1_565
H(47) C(56) 3.538 ? . 1_565
H(47) C(57) 3.477 ? . 1_565
H(47) H(29) 3.577 ? . 1_565
H(47) H(30) 3.213 ? . 1_565
H(47) H(38) 2.833 ? . 1_565
H(47) H(39) 3.333 ? . 1_565
H(47) H(64) 3.551 ? . 1_565
H(47) H(65) 3.438 ? . 1_565
H(48) F(8) 2.686 ? . 1_665
H(48) F(12) 3.371 ? . 1_665
H(48) C(34) 3.423 ? . 1_565
H(48) H(38) 3.031 ? . 1_565
H(48) H(41) 3.021 ? . 1_565
H(48) H(54) 3.239 ? . 1_655
H(48) H(56) 3.366 ? . 1_655
H(49) C(67) 3.535 ? . 1_565
H(49) C(68) 3.219 ? . 1_565
H(49) C(69) 3.205 ? . 1_565
H(49) C(70) 3.510 ? . 1_565
H(49) H(30) 3.281 ? . 1_565
H(49) H(76) 3.537 ? . 1_565
H(49) H(77) 3.530 ? . 1_565
H(50) C(60) 3.558 ? . 1_565
H(50) H(33) 3.094 ? . 1_565
H(50) H(58) 3.322 ? . .
H(50) H(63) 3.366 ? . 1_565
H(50) H(68) 3.069 ? . 1_565
H(51) F(8) 3.252 ? . 1_565
H(51) F(11) 2.572 ? . 1_565
H(51) C(30) 3.148 ? . 1_565
H(51) C(51) 3.326 ? . .
H(51) H(33) 2.796 ? . 1_565
H(51) H(34) 2.815 ? . 1_565
H(51) H(35) 3.346 ? . 1_565
H(51) H(58) 3.367 ? . .
H(51) H(59) 2.780 ? . .
H(51) H(68) 3.223 ? . 1_565
H(52) F(4) 2.666 ? . 1_556
H(52) F(21) 3.204 ? . 1_455
H(52) C(32) 3.293 ? . 1_455
H(52) C(66) 3.321 ? . .
H(52) H(37) 2.574 ? . 1_455
H(52) H(73) 3.550 ? . .
H(52) H(74) 2.775 ? . .
H(53) P(2) 3.260 ? . 1_556
H(53) F(2) 2.515 ? . 1_556
H(53) F(4) 2.925 ? . 1_556
H(53) F(5) 2.620 ? . 1_556
H(53) H(74) 3.408 ? . .
H(54) F(8) 3.290 ? . 1_565
H(54) C(65) 3.414 ? . .
H(54) H(45) 3.463 ? . 1_455
H(54) H(48) 3.239 ? . 1_455
H(54) H(73) 2.867 ? . .
H(55) F(21) 3.558 ? . 1_455
H(55) C(31) 3.370 ? . 1_455
H(55) C(32) 3.319 ? . 1_455
H(55) C(40) 3.225 ? . 1_455
H(55) C(41) 3.470 ? . 1_455
H(55) H(36) 3.202 ? . 1_455
H(55) H(37) 3.150 ? . 1_455
H(55) H(45) 3.192 ? . 1_455
H(55) H(46) 3.582 ? . 1_455
H(56) F(8) 2.852 ? . 1_565
H(56) F(9) 2.974 ? . 1_565
H(56) F(11) 3.493 ? . 1_565
H(56) C(40) 3.104 ? . 1_455
H(56) C(51) 3.385 ? . .
H(56) H(45) 2.630 ? . 1_455
H(56) H(48) 3.366 ? . 1_455
H(56) H(59) 3.089 ? . .
H(56) H(60) 3.508 ? . .
H(57) F(10) 2.908 ? . .
H(57) F(16) 2.954 ? . .
H(57) C(28) 3.572 ? . .
H(57) C(29) 3.568 ? . .
H(57) H(14) 3.519 ? . 1_565
H(57) H(15) 3.067 ? . .
H(57) H(16) 2.954 ? . .
H(57) H(31) 2.916 ? . .
H(57) H(32) 2.907 ? . .
H(57) H(40) 3.269 ? . 1_455
H(58) P(3) 3.469 ? . .
H(58) F(16) 2.585 ? . .
H(58) F(18) 2.637 ? . .
H(58) C(8) 3.407 ? . 1_565
H(58) C(43) 3.339 ? . .
H(58) C(44) 3.363 ? . .
H(58) H(9) 2.859 ? . 1_565
H(58) H(14) 3.094 ? . 1_565
H(58) H(32) 3.190 ? . .
H(58) H(50) 3.322 ? . .
H(58) H(51) 3.367 ? . .
H(59) P(1) 3.500 ? . 1_565
H(59) F(9) 2.650 ? . 1_565
H(59) F(11) 2.619 ? . 1_565
H(59) C(7) 3.410 ? . 1_565
H(59) C(8) 3.396 ? . 1_565
H(59) C(44) 3.277 ? . .
H(59) H(1) 3.385 ? . 1_565
H(59) H(8) 3.313 ? . 1_565
H(59) H(9) 3.325 ? . 1_565
H(59) H(51) 2.780 ? . .
H(59) H(56) 3.089 ? . .
H(60) F(9) 2.878 ? . 1_565
H(60) F(15) 2.876 ? . 1_455
H(60) H(1) 3.012 ? . 1_565
H(60) H(2) 3.072 ? . 1_565
H(60) H(28) 3.511 ? . .
H(60) H(45) 3.194 ? . 1_455
H(60) H(46) 3.049 ? . 1_455
H(60) H(56) 3.508 ? . .
H(61) P(3) 3.522 ? . 1_455
H(61) F(15) 2.693 ? . 1_455
H(61) F(17) 2.612 ? . 1_455
H(61) C(20) 3.272 ? . .
H(61) C(34) 3.392 ? . 1_455
H(61) C(35) 3.377 ? . 1_455
H(61) H(23) 2.696 ? . .
H(61) H(28) 3.105 ? . .
H(61) H(38) 3.330 ? . 1_455
H(61) H(39) 3.322 ? . 1_455
H(61) H(46) 3.479 ? . 1_455
H(62) P(1) 3.541 ? . .
H(62) F(10) 2.692 ? . .
H(62) F(12) 2.665 ? . .
H(62) C(19) 3.278 ? . .
H(62) C(20) 3.301 ? . .
H(62) C(34) 3.336 ? . 1_455
H(62) H(15) 3.189 ? . .
H(62) H(22) 3.179 ? . .
H(62) H(23) 3.212 ? . .
H(62) H(38) 2.790 ? . 1_455
H(62) H(40) 3.473 ? . 1_455
H(63) P(3) 3.482 ? . 1_545
H(63) F(15) 2.567 ? . 1_545
H(63) F(18) 2.661 ? . 1_545
H(63) C(2) 3.326 ? . 1_655
H(63) C(40) 3.338 ? . 1_545
H(63) C(41) 3.301 ? . 1_545
H(63) H(2) 2.734 ? . 1_655
H(63) H(7) 2.948 ? . 1_655
H(63) H(45) 3.221 ? . 1_545
H(63) H(46) 3.153 ? . 1_545
H(63) H(50) 3.366 ? . 1_545
H(64) P(1) 3.502 ? . 1_655
H(64) F(9) 2.610 ? . 1_655
H(64) F(12) 2.659 ? . 1_655
H(64) C(1) 3.363 ? . 1_655
H(64) C(2) 3.322 ? . 1_655
H(64) C(40) 3.324 ? . 1_545
H(64) H(1) 3.280 ? . 1_655
H(64) H(2) 3.216 ? . 1_655
H(64) H(22) 3.404 ? . 1_655
H(64) H(45) 2.718 ? . 1_545
H(64) H(47) 3.551 ? . 1_545
H(65) F(12) 2.833 ? . 1_655
H(65) F(17) 3.005 ? . .
H(65) C(35) 3.599 ? . .
H(65) H(21) 3.268 ? . .
H(65) H(22) 3.037 ? . 1_655
H(65) H(23) 3.196 ? . 1_655
H(65) H(38) 2.968 ? . .
H(65) H(39) 2.928 ? . .
H(65) H(47) 3.438 ? . 1_545
H(66) P(3) 3.577 ? . .
H(66) F(16) 2.692 ? . .
H(66) F(17) 2.725 ? . .
H(66) C(14) 3.317 ? . .
H(66) C(28) 3.177 ? . .
H(66) C(29) 3.245 ? . .
H(66) H(16) 2.755 ? . .
H(66) H(21) 2.788 ? . .
H(66) H(31) 3.163 ? . .
H(66) H(32) 3.269 ? . .
H(66) H(39) 3.234 ? . .
H(67) P(1) 3.564 ? . .
H(67) F(10) 2.604 ? . .
H(67) F(11) 2.775 ? . .
H(67) C(13) 3.278 ? . .
H(67) C(14) 3.172 ? . .
H(67) C(28) 3.230 ? . .
H(67) H(8) 3.452 ? . .
H(67) H(15) 3.244 ? . .
H(67) H(16) 3.070 ? . .
H(67) H(31) 2.704 ? . .
H(67) H(33) 3.205 ? . .
H(67) H(34) 3.468 ? . .
H(68) F(11) 2.847 ? . .
H(68) F(18) 2.873 ? . 1_545
H(68) H(7) 3.260 ? . 1_655
H(68) H(8) 2.955 ? . .
H(68) H(9) 3.156 ? . .
H(68) H(33) 3.165 ? . .
H(68) H(50) 3.069 ? . 1_545
H(68) H(51) 3.223 ? . 1_545
H(69) F(5) 2.789 ? . 1_556
H(69) O(1) 3.168 ? . .
H(69) H(25) 3.040 ? . 1_556
H(69) H(43) 3.297 ? . .
H(70) F(22) 3.134 ? . .
H(70) F(24) 3.504 ? . .
H(70) C(37) 3.572 ? . .
H(70) C(38) 3.588 ? . .
H(70) C(67) 3.271 ? . 1_565
H(70) C(72) 3.439 ? . 1_565
H(70) H(12) 3.247 ? . 1_566
H(70) H(43) 2.935 ? . .
H(70) H(44) 2.981 ? . .
H(70) H(75) 2.558 ? . 1_565
H(70) H(80) 2.973 ? . 1_565
H(71) F(3) 2.934 ? . 1_566
H(71) C(26) 3.462 ? . 1_565
H(71) C(72) 3.045 ? . 1_565
H(71) H(10) 3.277 ? . 1_566
H(71) H(30) 2.730 ? . 1_565
H(71) H(35) 3.131 ? . 1_565
H(71) H(44) 3.222 ? . .
H(71) H(75) 3.523 ? . 1_565
H(71) H(79) 3.580 ? . 1_565
H(71) H(80) 2.381 ? . 1_565
H(72) F(2) 3.415 ? . 1_566
H(72) F(3) 3.333 ? . 1_566
H(72) F(6) 2.723 ? . 1_566
H(72) H(10) 3.401 ? . 1_566
H(72) H(35) 2.934 ? . 1_565
H(73) F(20) 2.749 ? . 1_455
H(73) C(48) 3.597 ? . .
H(73) H(24) 3.170 ? . 1_556
H(73) H(52) 3.550 ? . .
H(73) H(54) 2.867 ? . .
H(73) H(76) 3.103 ? . 1_465
H(74) F(4) 2.956 ? . 1_556
H(74) F(5) 3.072 ? . 1_556
H(74) F(20) 3.506 ? . 1_455
H(74) C(22) 3.359 ? . 1_556
H(74) C(23) 3.332 ? . 1_556
H(74) C(46) 3.146 ? . .
H(74) C(47) 3.495 ? . .
H(74) H(24) 2.807 ? . 1_556
H(74) H(25) 2.728 ? . 1_556
H(74) H(52) 2.775 ? . .
H(74) H(53) 3.408 ? . .
H(75) F(20) 3.454 ? . 1_545
H(75) F(22) 2.874 ? . 1_545
H(75) F(24) 3.398 ? . 1_545
H(75) C(62) 3.407 ? . 1_545
H(75) H(5) 3.231 ? . 1_656
H(75) H(44) 3.160 ? . 1_545
H(75) H(70) 2.558 ? . 1_545
H(75) H(71) 3.523 ? . 1_545
H(76) F(20) 2.855 ? . 1_545
H(76) H(26) 3.528 ? . 1_646
H(76) H(49) 3.537 ? . 1_545
H(76) H(73) 3.103 ? . 1_645
H(77) F(4) 3.488 ? . 1_656
H(77) F(6) 2.603 ? . 1_656
H(77) C(32) 3.544 ? . .
H(77) H(3) 3.596 ? . 1_656
H(77) H(37) 3.282 ? . .
H(77) H(42) 3.093 ? . .
H(77) H(49) 3.530 ? . 1_545
H(78) F(19) 2.735 ? . .
H(78) F(21) 3.340 ? . .
H(78) O(1) 3.305 ? . .
H(78) C(31) 3.089 ? . .
H(78) C(32) 3.155 ? . .
H(78) H(3) 3.168 ? . 1_656
H(78) H(29) 2.933 ? . .
H(78) H(36) 3.075 ? . .
H(78) H(37) 3.166 ? . .
H(79) F(3) 2.835 ? . 1_556
H(79) F(5) 3.462 ? . 1_556
H(79) O(1) 3.303 ? . .
H(79) C(25) 3.374 ? . .
H(79) H(3) 3.463 ? . 1_656
H(79) H(17) 3.376 ? . 1_556
H(79) H(18) 3.272 ? . 1_556
H(79) H(29) 2.643 ? . .
H(79) H(30) 3.368 ? . .
H(79) H(71) 3.580 ? . 1_545
H(80) F(3) 3.092 ? . 1_556
H(80) C(62) 3.360 ? . 1_545
H(80) C(63) 3.104 ? . 1_545
H(80) H(5) 3.213 ? . 1_656
H(80) H(6) 3.367 ? . 1_656
H(80) H(30) 3.581 ? . .
H(80) H(70) 2.973 ? . 1_545
H(80) H(71) 2.381 ? . 1_545

loop_
_geom_torsion_atom_site_label_1
_geom_torsion_atom_site_label_2
_geom_torsion_atom_site_label_3
_geom_torsion_atom_site_label_4
_geom_torsion
_geom_torsion_publ_flag
_geom_torsion_site_symmetry_1
_geom_torsion_site_symmetry_2
_geom_torsion_site_symmetry_3
_geom_torsion_site_symmetry_4
F(1) Cu(1) F(7) P(1) -55(15) ? . . . .
F(7) Cu(1) F(1) P(2) 89(4) ? . . . .
F(1) Cu(1) N(1) C(1) 143.8(5) ? . . . .
F(1) Cu(1) N(1) C(5) -37.1(5) ? . . . .
N(1) Cu(1) F(1) P(2) -97.7(9) ? . . . .
F(1) Cu(1) N(2) C(7) 140.9(4) ? . . . .
F(1) Cu(1) N(2) C(11) -41.0(4) ? . . . .
N(2) Cu(1) F(1) P(2) -7.4(9) ? . . . .
F(1) Cu(1) N(3) C(13) 142.5(4) ? . . . .
F(1) Cu(1) N(3) C(17) -36.7(4) ? . . . .
N(3) Cu(1) F(1) P(2) 83.6(9) ? . . . .
F(1) Cu(1) N(4) C(19) 146.1(5) ? . . . .
F(1) Cu(1) N(4) C(23) -33.8(5) ? . . . .
N(4) Cu(1) F(1) P(2) 173.1(9) ? . . . .
F(7) Cu(1) N(1) C(1) -36.4(5) ? . . . .
F(7) Cu(1) N(1) C(5) 142.7(5) ? . . . .
N(1) Cu(1) F(7) P(1) 132(12) ? . . . .
F(7) Cu(1) N(2) C(7) -37.2(4) ? . . . .
F(7) Cu(1) N(2) C(11) 140.9(4) ? . . . .
N(2) Cu(1) F(7) P(1) 41(12) ? . . . .
F(7) Cu(1) N(3) C(13) -37.3(4) ? . . . .
F(7) Cu(1) N(3) C(17) 143.4(4) ? . . . .
N(3) Cu(1) F(7) P(1) -50(12) ? . . . .
F(7) Cu(1) N(4) C(19) -35.8(5) ? . . . .
F(7) Cu(1) N(4) C(23) 144.3(5) ? . . . .
N(4) Cu(1) F(7) P(1) -139(12) ? . . . .
N(1) Cu(1) N(2) C(7) -127.4(4) ? . . . .
N(1) Cu(1) N(2) C(11) 50.8(4) ? . . . .
N(2) Cu(1) N(1) C(1) 53.8(5) ? . . . .
N(2) Cu(1) N(1) C(5) -127.0(5) ? . . . .
N(1) Cu(1) N(3) C(13) 19(7) ? . . . .
N(1) Cu(1) N(3) C(17) -160(7) ? . . . .
N(3) Cu(1) N(1) C(1) -93(7) ? . . . .
N(3) Cu(1) N(1) C(5) 87(7) ? . . . .
N(1) Cu(1) N(4) C(19) 54.4(5) ? . . . .
N(1) Cu(1) N(4) C(23) -125.6(5) ? . . . .
N(4) Cu(1) N(1) C(1) -126.8(5) ? . . . .
N(4) Cu(1) N(1) C(5) 52.3(5) ? . . . .
N(2) Cu(1) N(3) C(13) -127.6(4) ? . . . .
N(2) Cu(1) N(3) C(17) 53.2(5) ? . . . .
N(3) Cu(1) N(2) C(7) 51.8(4) ? . . . .
N(3) Cu(1) N(2) C(11) -130.1(4) ? . . . .
N(2) Cu(1) N(4) C(19) 107(15) ? . . . .
N(2) Cu(1) N(4) C(23) -73(15) ? . . . .
N(4) Cu(1) N(2) C(7) 180(15) ? . . . .
N(4) Cu(1) N(2) C(11) -2(13) ? . . . .
N(3) Cu(1) N(4) C(19) -124.8(5) ? . . . .
N(3) Cu(1) N(4) C(23) 55.3(5) ? . . . .
N(4) Cu(1) N(3) C(13) 53.0(4) ? . . . .
N(4) Cu(1) N(3) C(17) -126.2(5) ? . . . .
O(1) Cu(2) F(13) P(3) -180(23) ? . . . .
F(13) Cu(2) N(5) C(25) 139.4(4) ? . . . .
F(13) Cu(2) N(5) C(29) -41.1(4) ? . . . .
N(5) Cu(2) F(13) P(3) 150(26) ? . . . .
F(13) Cu(2) N(6) C(31) 143.8(4) ? . . . .
F(13) Cu(2) N(6) C(35) -43.0(4) ? . . . .
N(6) Cu(2) F(13) P(3) -119(26) ? . . . .
F(13) Cu(2) N(7) C(37) 146.1(4) ? . . . .
F(13) Cu(2) N(7) C(41) -37.2(4) ? . . . .
N(7) Cu(2) F(13) P(3) -29(26) ? . . . .
F(13) Cu(2) N(8) C(43) -41.5(5) ? . . . .
F(13) Cu(2) N(8) C(47) 139.8(5) ? . . . .
N(8) Cu(2) F(13) P(3) 60(26) ? . . . .
O(1) Cu(2) N(5) C(25) -39.7(4) ? . . . .
O(1) Cu(2) N(5) C(29) 139.8(4) ? . . . .
O(1) Cu(2) N(6) C(31) -37.8(4) ? . . . .
O(1) Cu(2) N(6) C(35) 135.4(4) ? . . . .
O(1) Cu(2) N(7) C(37) -34.8(4) ? . . . .
O(1) Cu(2) N(7) C(41) 141.9(4) ? . . . .
O(1) Cu(2) N(8) C(43) 140.1(5) ? . . . .
O(1) Cu(2) N(8) C(47) -38.6(5) ? . . . .
N(5) Cu(2) N(6) C(31) -128.8(4) ? . . . .
N(5) Cu(2) N(6) C(35) 44.4(4) ? . . . .
N(6) Cu(2) N(5) C(25) 52.6(4) ? . . . .
N(6) Cu(2) N(5) C(29) -127.8(4) ? . . . .
N(5) Cu(2) N(7) C(37) 142(3) ? . . . .
N(5) Cu(2) N(7) C(41) -41(3) ? . . . .
N(7) Cu(2) N(5) C(25) 143(3) ? . . . .
N(7) Cu(2) N(5) C(29) -37(3) ? . . . .
N(5) Cu(2) N(8) C(43) -129.0(5) ? . . . .
N(5) Cu(2) N(8) C(47) 52.3(5) ? . . . .
N(8) Cu(2) N(5) C(25) -132.7(4) ? . . . .
N(8) Cu(2) N(5) C(29) 46.9(4) ? . . . .
N(6) Cu(2) N(7) C(37) -127.2(4) ? . . . .
N(6) Cu(2) N(7) C(41) 49.5(5) ? . . . .
N(7) Cu(2) N(6) C(31) 54.7(4) ? . . . .
N(7) Cu(2) N(6) C(35) -132.1(4) ? . . . .
N(6) Cu(2) N(8) C(43) -35(2) ? . . . .
N(6) Cu(2) N(8) C(47) 146(2) ? . . . .
N(8) Cu(2) N(6) C(31) 137(2) ? . . . .
N(8) Cu(2) N(6) C(35) -49(2) ? . . . .
N(7) Cu(2) N(8) C(43) 47.5(5) ? . . . .
N(7) Cu(2) N(8) C(47) -131.2(5) ? . . . .
N(8) Cu(2) N(7) C(37) 58.1(4) ? . . . .
N(8) Cu(2) N(7) C(41) -125.2(5) ? . . . .
F(8) P(1) F(7) Cu(1) -145(54) ? . . . .
F(9) P(1) F(7) Cu(1) -103(12) ? . . . .
F(10) P(1) F(7) Cu(1) 77(12) ? . . . .
F(11) P(1) F(7) Cu(1) -12(12) ? . . . .
F(12) P(1) F(7) Cu(1) 167(12) ? . . . .
F(2) P(2) F(1) Cu(1) -75(13) ? . . . .
F(3) P(2) F(1) Cu(1) -16.8(9) ? . . . .
F(4) P(2) F(1) Cu(1) 164.8(8) ? . . . .
F(5) P(2) F(1) Cu(1) -105.7(8) ? . . . .
F(6) P(2) F(1) Cu(1) 73.6(9) ? . . . .
F(14) P(3) F(13) Cu(2) 3(50) ? . . . .
F(15) P(3) F(13) Cu(2) 59(26) ? . . . .
F(16) P(3) F(13) Cu(2) -121(26) ? . . . .
F(17) P(3) F(13) Cu(2) 149(26) ? . . . .
F(18) P(3) F(13) Cu(2) -31(26) ? . . . .
Cu(1) N(1) C(1) C(2) 178.1(5) ? . . . .
Cu(1) N(1) C(1) H(1) -1.6 ? . . . .
Cu(1) N(1) C(5) C(4) -178.1(5) ? . . . .
Cu(1) N(1) C(5) H(4) 1.9 ? . . . .
C(1) N(1) C(5) C(4) 1.0(10) ? . . . .
C(1) N(1) C(5) H(4) -179.0 ? . . . .
C(5) N(1) C(1) C(2) -1.1(10) ? . . . .
C(5) N(1) C(1) H(1) 179.3 ? . . . .
Cu(1) N(2) C(7) C(8) 179.5(4) ? . . . .
Cu(1) N(2) C(7) H(8) -0.3 ? . . . .
Cu(1) N(2) C(11) C(10) -178.4(4) ? . . . .
Cu(1) N(2) C(11) H(11) 1.6 ? . . . .
C(7) N(2) C(11) C(10) -0.2(6) ? . . . .
C(7) N(2) C(11) H(11) 179.8 ? . . . .
C(11) N(2) C(7) C(8) 1.3(8) ? . . . .
C(11) N(2) C(7) H(8) -178.5 ? . . . .
Cu(1) N(3) C(13) C(14) 179.4(4) ? . . . .
Cu(1) N(3) C(13) H(15) -0.6 ? . . . .
Cu(1) N(3) C(17) C(16) 179.2(4) ? . . . .
Cu(1) N(3) C(17) H(18) -0.9 ? . . . .
C(13) N(3) C(17) C(16) -0.0(8) ? . . . .
C(13) N(3) C(17) H(18) 179.8 ? . . . .
C(17) N(3) C(13) C(14) -1.4(9) ? . . . .
C(17) N(3) C(13) H(15) 178.7 ? . . . .
Cu(1) N(4) C(19) C(20) 179.6(5) ? . . . .
Cu(1) N(4) C(19) H(22) -0.3 ? . . . .
Cu(1) N(4) C(23) C(22) 179.2(5) ? . . . .
Cu(1) N(4) C(23) H(25) -0.5 ? . . . .
C(19) N(4) C(23) C(22) -0.7(10) ? . . . .
C(19) N(4) C(23) H(25) 179.6 ? . . . .
C(23) N(4) C(19) C(20) -0.5(9) ? . . . .
C(23) N(4) C(19) H(22) 179.7 ? . . . .
Cu(2) N(5) C(25) C(26) -179.5(4) ? . . . .
Cu(2) N(5) C(25) H(29) 0.5 ? . . . .
Cu(2) N(5) C(29) C(28) 179.5(4) ? . . . .
Cu(2) N(5) C(29) H(32) -0.5 ? . . . .
C(25) N(5) C(29) C(28) -1.0(8) ? . . . .
C(25) N(5) C(29) H(32) 179.0 ? . . . .
C(29) N(5) C(25) C(26) 1.0(9) ? . . . .
C(29) N(5) C(25) H(29) -179.1 ? . . . .
Cu(2) N(6) C(31) C(32) 173.1(4) ? . . . .
Cu(2) N(6) C(31) H(36) -6.9 ? . . . .
Cu(2) N(6) C(35) C(34) -175.0(4) ? . . . .
Cu(2) N(6) C(35) H(39) 5.0 ? . . . .
C(31) N(6) C(35) C(34) -1.6(8) ? . . . .
C(31) N(6) C(35) H(39) 178.3 ? . . . .
C(35) N(6) C(31) C(32) -0.4(8) ? . . . .
C(35) N(6) C(31) H(36) 179.6 ? . . . .
Cu(2) N(7) C(37) C(38) 177.3(4) ? . . . .
Cu(2) N(7) C(37) H(43) -2.6 ? . . . .
Cu(2) N(7) C(41) C(40) -177.2(4) ? . . . .
Cu(2) N(7) C(41) H(46) 2.7 ? . . . .
C(37) N(7) C(41) C(40) -0.4(9) ? . . . .
C(37) N(7) C(41) H(46) 179.5 ? . . . .
C(41) N(7) C(37) C(38) 0.4(9) ? . . . .
C(41) N(7) C(37) H(43) -179.4 ? . . . .
Cu(2) N(8) C(43) C(44) -179.2(6) ? . . . .
Cu(2) N(8) C(43) H(50) 1.0 ? . . . .
Cu(2) N(8) C(47) C(46) 178.4(5) ? . . . .
Cu(2) N(8) C(47) H(53) -1.4 ? . . . .
C(43) N(8) C(47) C(46) -0.3(8) ? . . . .
C(43) N(8) C(47) H(53) 179.8 ? . . . .
C(47) N(8) C(43) C(44) -0.4(11) ? . . . .
C(47) N(8) C(43) H(50) 179.8 ? . . . .
N(1) C(1) C(2) C(3) 0.2(8) ? . . . .
N(1) C(1) C(2) H(2) -180.0 ? . . . .
H(1) C(1) C(2) C(3) 179.9 ? . . . .
H(1) C(1) C(2) H(2) -0.3 ? . . . .
C(1) C(2) C(3) C(4) 0.6(11) ? . . . .
C(1) C(2) C(3) C(6) -178.5(8) ? . . . .
H(2) C(2) C(3) C(4) -179.1 ? . . . .
H(2) C(2) C(3) C(6) 1.7 ? . . . .
C(2) C(3) C(4) C(5) -0.7(12) ? . . . .
C(2) C(3) C(4) H(3) 179.4 ? . . . .
C(2) C(3) C(6) H(5) -89.7 ? . . . .
C(2) C(3) C(6) H(6) 150.2 ? . . . .
C(2) C(3) C(6) H(7) 30.2 ? . . . .
C(4) C(3) C(6) H(5) 91.1 ? . . . .
C(4) C(3) C(6) H(6) -28.9 ? . . . .
C(4) C(3) C(6) H(7) -149.0 ? . . . .
C(6) C(3) C(4) C(5) 178.5(8) ? . . . .
C(6) C(3) C(4) H(3) -1.4 ? . . . .
C(3) C(4) C(5) N(1) -0.2(9) ? . . . .
C(3) C(4) C(5) H(4) 179.8 ? . . . .
H(3) C(4) C(5) N(1) 179.8 ? . . . .
H(3) C(4) C(5) H(4) -0.2 ? . . . .
N(2) C(7) C(8) C(9) -2.0(9) ? . . . .
N(2) C(7) C(8) H(9) 177.9 ? . . . .
H(8) C(7) C(8) C(9) 177.9 ? . . . .
H(8) C(7) C(8) H(9) -2.2 ? . . . .
C(7) C(8) C(9) C(10) 1.5(9) ? . . . .
C(7) C(8) C(9) C(12) -178.9(7) ? . . . .
H(9) C(8) C(9) C(10) -178.4 ? . . . .
H(9) C(8) C(9) C(12) 1.2 ? . . . .
C(8) C(9) C(10) C(11) -0.4(8) ? . . . .
C(8) C(9) C(10) H(10) 179.7 ? . . . .
C(8) C(9) C(12) H(12) -90.0 ? . . . .
C(8) C(9) C(12) H(13) 150.0 ? . . . .
C(8) C(9) C(12) H(14) 29.9 ? . . . .
C(10) C(9) C(12) H(12) 89.5 ? . . . .
C(10) C(9) C(12) H(13) -30.4 ? . . . .
C(10) C(9) C(12) H(14) -150.5 ? . . . .
C(12) C(9) C(10) C(11) 180.0(6) ? . . . .
C(12) C(9) C(10) H(10) 0.2 ? . . . .
C(9) C(10) C(11) N(2) -0.2(7) ? . . . .
C(9) C(10) C(11) H(11) 179.7 ? . . . .
H(10) C(10) C(11) N(2) 179.6 ? . . . .
H(10) C(10) C(11) H(11) -0.4 ? . . . .
N(3) C(13) C(14) C(15) 0.6(9) ? . . . .
N(3) C(13) C(14) H(16) -179.6 ? . . . .
H(15) C(13) C(14) C(15) -179.3 ? . . . .
H(15) C(13) C(14) H(16) 0.5 ? . . . .
C(13) C(14) C(15) C(16) 1.4(9) ? . . . .
C(13) C(14) C(15) C(18) -178.4(7) ? . . . .
H(16) C(14) C(15) C(16) -178.3 ? . . . .
H(16) C(14) C(15) C(18) 1.8 ? . . . .
C(14) C(15) C(16) C(17) -2.7(10) ? . . . .
C(14) C(15) C(16) H(17) 177.2 ? . . . .
C(14) C(15) C(18) H(19) -89.8 ? . . . .
C(14) C(15) C(18) H(20) 150.1 ? . . . .
C(14) C(15) C(18) H(21) 30.2 ? . . . .
C(16) C(15) C(18) H(19) 90.3 ? . . . .
C(16) C(15) C(18) H(20) -29.8 ? . . . .
C(16) C(15) C(18) H(21) -149.7 ? . . . .
C(18) C(15) C(16) C(17) 177.1(7) ? . . . .
C(18) C(15) C(16) H(17) -3.0 ? . . . .
C(15) C(16) C(17) N(3) 2.1(10) ? . . . .
C(15) C(16) C(17) H(18) -177.7 ? . . . .
H(17) C(16) C(17) N(3) -177.8 ? . . . .
H(17) C(16) C(17) H(18) 2.4 ? . . . .
N(4) C(19) C(20) C(21) 1.5(11) ? . . . .
N(4) C(19) C(20) H(23) -178.6 ? . . . .
H(22) C(19) C(20) C(21) -178.6 ? . . . .
H(22) C(19) C(20) H(23) 1.3 ? . . . .
C(19) C(20) C(21) C(22) -1.3(11) ? . . . .
C(19) C(20) C(21) C(24) 178.9(8) ? . . . .
H(23) C(20) C(21) C(22) 178.8 ? . . . .
H(23) C(20) C(21) C(24) -1.0 ? . . . .
C(20) C(21) C(22) C(23) 0.1(8) ? . . . .
C(20) C(21) C(22) H(24) -179.6 ? . . . .
C(20) C(21) C(24) H(26) -90.3 ? . . . .
C(20) C(21) C(24) H(27) 149.7 ? . . . .
C(20) C(21) C(24) H(28) 29.5 ? . . . .
C(22) C(21) C(24) H(26) 89.9 ? . . . .
C(22) C(21) C(24) H(27) -30.2 ? . . . .
C(22) C(21) C(24) H(28) -150.3 ? . . . .
C(24) C(21) C(22) C(23) 180.0(8) ? . . . .
C(24) C(21) C(22) H(24) 0.3 ? . . . .
C(21) C(22) C(23) N(4) 0.9(11) ? . . . .
C(21) C(22) C(23) H(25) -179.4 ? . . . .
H(24) C(22) C(23) N(4) -179.4 ? . . . .
H(24) C(22) C(23) H(25) 0.4 ? . . . .
N(5) C(25) C(26) C(27) 0.5(10) ? . . . .
N(5) C(25) C(26) H(30) -179.5 ? . . . .
H(29) C(25) C(26) C(27) -179.3 ? . . . .
H(29) C(25) C(26) H(30) 0.6 ? . . . .
C(25) C(26) C(27) C(28) -1.9(9) ? . . . .
C(25) C(26) C(27) C(30) 179.6(6) ? . . . .
H(30) C(26) C(27) C(28) 178.1 ? . . . .
H(30) C(26) C(27) C(30) -0.3 ? . . . .
C(26) C(27) C(28) C(29) 1.9(9) ? . . . .
C(26) C(27) C(28) H(31) -178.1 ? . . . .
C(26) C(27) C(30) H(33) -90.1 ? . . . .
C(26) C(27) C(30) H(34) 149.9 ? . . . .
C(26) C(27) C(30) H(35) 29.8 ? . . . .
C(28) C(27) C(30) H(33) 91.6 ? . . . .
C(28) C(27) C(30) H(34) -28.5 ? . . . .
C(28) C(27) C(30) H(35) -148.5 ? . . . .
C(30) C(27) C(28) C(29) -179.6(6) ? . . . .
C(30) C(27) C(28) H(31) 0.4 ? . . . .
C(27) C(28) C(29) N(5) -0.5(9) ? . . . .
C(27) C(28) C(29) H(32) 179.5 ? . . . .
H(31) C(28) C(29) N(5) 179.5 ? . . . .
H(31) C(28) C(29) H(32) -0.4 ? . . . .
N(6) C(31) C(32) C(33) 2.0(9) ? . . . .
N(6) C(31) C(32) H(37) -177.9 ? . . . .
H(36) C(31) C(32) C(33) -177.9 ? . . . .
H(36) C(31) C(32) H(37) 2.2 ? . . . .
C(31) C(32) C(33) C(34) -1.5(9) ? . . . .
C(31) C(32) C(33) C(36) 179.4(6) ? . . . .
H(37) C(32) C(33) C(34) 178.4 ? . . . .
H(37) C(32) C(33) C(36) -0.6 ? . . . .
C(32) C(33) C(34) C(35) -0.4(8) ? . . . .
C(32) C(33) C(34) H(38) 179.8 ? . . . .
C(32) C(33) C(36) H(40) -90.6 ? . . . .
C(32) C(33) C(36) H(41) 149.4 ? . . . .
C(32) C(33) C(36) H(42) 29.3 ? . . . .
C(34) C(33) C(36) H(40) 90.4 ? . . . .
C(34) C(33) C(36) H(41) -29.6 ? . . . .
C(34) C(33) C(36) H(42) -149.7 ? . . . .
C(36) C(33) C(34) C(35) 178.7(6) ? . . . .
C(36) C(33) C(34) H(38) -1.1 ? . . . .
C(33) C(34) C(35) N(6) 2.0(9) ? . . . .
C(33) C(34) C(35) H(39) -177.9 ? . . . .
H(38) C(34) C(35) N(6) -178.1 ? . . . .
H(38) C(34) C(35) H(39) 2.0 ? . . . .
N(7) C(37) C(38) C(39) -0.5(10) ? . . . .
N(7) C(37) C(38) H(44) 179.4 ? . . . .
H(43) C(37) C(38) C(39) 179.5 ? . . . .
H(43) C(37) C(38) H(44) -0.7 ? . . . .
C(37) C(38) C(39) C(40) 0.6(9) ? . . . .
C(37) C(38) C(39) C(42) 178.3(7) ? . . . .
H(44) C(38) C(39) C(40) -179.3 ? . . . .
H(44) C(38) C(39) C(42) -1.5 ? . . . .
C(38) C(39) C(40) C(41) -0.6(9) ? . . . .
C(38) C(39) C(40) H(45) 179.6 ? . . . .
C(38) C(39) C(42) H(47) -90.6 ? . . . .
C(38) C(39) C(42) H(48) 149.4 ? . . . .
C(38) C(39) C(42) H(49) 29.4 ? . . . .
C(40) C(39) C(42) H(47) 87.0 ? . . . .
C(40) C(39) C(42) H(48) -33.0 ? . . . .
C(40) C(39) C(42) H(49) -153.0 ? . . . .
C(42) C(39) C(40) C(41) -178.3(6) ? . . . .
C(42) C(39) C(40) H(45) 1.9 ? . . . .
C(39) C(40) C(41) N(7) 0.6(10) ? . . . .
C(39) C(40) C(41) H(46) -179.3 ? . . . .
H(45) C(40) C(41) N(7) -179.6 ? . . . .
H(45) C(40) C(41) H(46) 0.5 ? . . . .
N(8) C(43) C(44) C(45) 0.3(9) ? . . . .
N(8) C(43) C(44) H(51) -179.7 ? . . . .
H(50) C(43) C(44) C(45) -179.8 ? . . . .
H(50) C(43) C(44) H(51) 0.2 ? . . . .
C(43) C(44) C(45) C(46) 0.7(12) ? . . . .
C(43) C(44) C(45) C(48) 177.3(9) ? . . . .
H(51) C(44) C(45) C(46) -179.3 ? . . . .
H(51) C(44) C(45) C(48) -2.7 ? . . . .
C(44) C(45) C(46) C(47) -1.4(12) ? . . . .
C(44) C(45) C(46) H(52) 179.0 ? . . . .
C(44) C(45) C(48) H(54) -89.4 ? . . . .
C(44) C(45) C(48) H(55) 150.6 ? . . . .
C(44) C(45) C(48) H(56) 30.8 ? . . . .
C(46) C(45) C(48) H(54) 87.0 ? . . . .
C(46) C(45) C(48) H(55) -33.0 ? . . . .
C(46) C(45) C(48) H(56) -152.8 ? . . . .
C(48) C(45) C(46) C(47) -178.0(9) ? . . . .
C(48) C(45) C(46) H(52) 2.4 ? . . . .
C(45) C(46) C(47) N(8) 1.3(12) ? . . . .
C(45) C(46) C(47) H(53) -178.9 ? . . . .
H(52) C(46) C(47) N(8) -179.1 ? . . . .
H(52) C(46) C(47) H(53) 0.8 ? . . . .
C(50) C(49) C(54) C(53) -3.3(13) ? . . . .
C(50) C(49) C(54) H(62) 176.5 ? . . . .
C(54) C(49) C(50) C(51) 2.9(13) ? . . . .
C(54) C(49) C(50) H(58) -176.8 ? . . . .
H(57) C(49) C(50) C(51) -176.6 ? . . . .
H(57) C(49) C(50) H(58) 3.6 ? . . . .
H(57) C(49) C(54) C(53) 176.3 ? . . . .
H(57) C(49) C(54) H(62) -3.9 ? . . . .
C(49) C(50) C(51) C(52) -0.8(12) ? . . . .
C(49) C(50) C(51) H(59) 179.1 ? . . . .
H(58) C(50) C(51) C(52) 178.9 ? . . . .
H(58) C(50) C(51) H(59) -1.1 ? . . . .
C(50) C(51) C(52) C(53) -0.5(11) ? . . . .
C(50) C(51) C(52) H(60) 179.5 ? . . . .
H(59) C(51) C(52) C(53) 179.6 ? . . . .
H(59) C(51) C(52) H(60) -0.4 ? . . . .
C(51) C(52) C(53) C(54) -0.0(13) ? . . . .
C(51) C(52) C(53) H(61) 180.0 ? . . . .
H(60) C(52) C(53) C(54) 180.0 ? . . . .
H(60) C(52) C(53) H(61) 0.1 ? . . . .
C(52) C(53) C(54) C(49) 1.9(13) ? . . . .
C(52) C(53) C(54) H(62) -177.9 ? . . . .
H(61) C(53) C(54) C(49) -178.1 ? . . . .
H(61) C(53) C(54) H(62) 2.1 ? . . . .
C(56) C(55) C(60) C(59) -2.2(12) ? . . . .
C(56) C(55) C(60) H(68) 178.0 ? . . . .
C(60) C(55) C(56) C(57) 2.3(12) ? . . . .
C(60) C(55) C(56) H(64) -177.8 ? . . . .
H(63) C(55) C(56) C(57) -177.7 ? . . . .
H(63) C(55) C(56) H(64) 2.1 ? . . . .
H(63) C(55) C(60) C(59) 178.0 ? . . . .
H(63) C(55) C(60) H(68) -1.9 ? . . . .
C(55) C(56) C(57) C(58) -0.9(12) ? . . . .
C(55) C(56) C(57) H(65) 179.1 ? . . . .
H(64) C(56) C(57) C(58) 179.3 ? . . . .
H(64) C(56) C(57) H(65) -0.7 ? . . . .
C(56) C(57) C(58) C(59) -0.7(12) ? . . . .
C(56) C(57) C(58) H(66) 179.6 ? . . . .
H(65) C(57) C(58) C(59) 179.3 ? . . . .
H(65) C(57) C(58) H(66) -0.4 ? . . . .
C(57) C(58) C(59) C(60) 0.9(11) ? . . . .
C(57) C(58) C(59) H(67) -179.2 ? . . . .
H(66) C(58) C(59) C(60) -179.3 ? . . . .
H(66) C(58) C(59) H(67) 0.6 ? . . . .
C(58) C(59) C(60) C(55) 0.6(10) ? . . . .
C(58) C(59) C(60) H(68) -179.6 ? . . . .
H(67) C(59) C(60) C(55) -179.3 ? . . . .
H(67) C(59) C(60) H(68) 0.6 ? . . . .
C(62) C(61) C(66) C(65) -2.5(18) ? . . . .
C(62) C(61) C(66) H(74) 177.8 ? . . . .
C(66) C(61) C(62) C(63) 1.0(16) ? . . . .
C(66) C(61) C(62) H(70) -179.1 ? . . . .
H(69) C(61) C(62) C(63) -179.3 ? . . . .
H(69) C(61) C(62) H(70) 0.5 ? . . . .
H(69) C(61) C(66) C(65) 178.0 ? . . . .
H(69) C(61) C(66) H(74) -1.8 ? . . . .
C(61) C(62) C(63) C(64) 0.9(16) ? . . . .
C(61) C(62) C(63) H(71) -179.2 ? . . . .
H(70) C(62) C(63) C(64) -178.9 ? . . . .
H(70) C(62) C(63) H(71) 1.0 ? . . . .
C(62) C(63) C(64) C(65) -1.3(19) ? . . . .
C(62) C(63) C(64) H(72) 178.6 ? . . . .
H(71) C(63) C(64) C(65) 178.9 ? . . . .
H(71) C(63) C(64) H(72) -1.2 ? . . . .
C(63) C(64) C(65) C(66) -0.2(14) ? . . . .
C(63) C(64) C(65) H(73) 180.0 ? . . . .
H(72) C(64) C(65) C(66) 180.0 ? . . . .
H(72) C(64) C(65) H(73) 0.1 ? . . . .
C(64) C(65) C(66) C(61) 2.0(17) ? . . . .
C(64) C(65) C(66) H(74) -178.2 ? . . . .
H(73) C(65) C(66) C(61) -178.1 ? . . . .
H(73) C(65) C(66) H(74) 1.7 ? . . . .
C(68) C(67) C(72) C(71) 8(3) ? . . . .
C(68) C(67) C(72) H(80) -171.6 ? . . . .
C(72) C(67) C(68) C(69) -5(2) ? . . . .
C(72) C(67) C(68) H(76) 175.0 ? . . . .
H(75) C(67) C(68) C(69) 175.0 ? . . . .
H(75) C(67) C(68) H(76) -4.7 ? . . . .
H(75) C(67) C(72) C(71) -171.9 ? . . . .
H(75) C(67) C(72) H(80) 8.2 ? . . . .
C(67) C(68) C(69) C(70) 0.4(15) ? . . . .
C(67) C(68) C(69) H(77) 179.9 ? . . . .
H(76) C(68) C(69) C(70) -179.9 ? . . . .
H(76) C(68) C(69) H(77) -0.3 ? . . . .
C(68) C(69) C(70) C(71) 2(2) ? . . . .
C(68) C(69) C(70) H(78) -178.2 ? . . . .
H(77) C(69) C(70) C(71) -177.9 ? . . . .
H(77) C(69) C(70) H(78) 2.3 ? . . . .
C(69) C(70) C(71) C(72) 0.7(19) ? . . . .
C(69) C(70) C(71) H(79) -179.0 ? . . . .
H(78) C(70) C(71) C(72) -179.5 ? . . . .
H(78) C(70) C(71) H(79) 0.9 ? . . . .
C(70) C(71) C(72) C(67) -6(2) ? . . . .
C(70) C(71) C(72) H(80) 174.1 ? . . . .
H(79) C(71) C(72) C(67) 173.9 ? . . . .
H(79) C(71) C(72) H(80) -6.2 ? . . . .
